data_7064360
loop_
_publ_author_name
'Alpatova, Victoria M.'
'Rys, Evgeny G.'
'Smol&#x2019;yakov, Alexander F.'
'Kononova, Elena G.'
'Ol'shevskaya, Valentina A.'

_publ_section_title
;
 Carborane isothiocyanates: synthesis, characterization and conjugation
 with N-nucleophiles
;
_journal_issue 14
_journal_name_full 'New Journal of Chemistry'
_journal_page_first 6197
_journal_page_last 6204
_journal_paper_doi 10.1039/D6NJ00718J
_journal_volume 50
_journal_year 2026
_chemical_formula_moiety 'C5 H15 B10 N S'
_chemical_formula_sum 'C5 H15 B10 N S'
_chemical_formula_weight 229.34
_space_group_crystal_system monoclinic
_space_group_IT_number 13
_space_group_name_Hall '-P 2yac'
_space_group_name_H-M_alt 'P 1 2/n 1'
_atom_sites_solution_hydrogens geom
_atom_sites_solution_primary direct
_audit_creation_date 2026-01-19
_audit_creation_method
;
Olex2 1.5
(compiled 2025.07.13 svn.rb7424aed for OlexSys, GUI svn.r7314)
;
_audit_update_record
;
2026-02-04 deposited with the CCDC.	2026-03-17 downloaded from the CCDC.
;
_cell_angle_alpha 90
_cell_angle_beta 94.311(2)
_cell_angle_gamma 90
_cell_formula_units_Z 8
_cell_length_a 15.4827(6)
_cell_length_b 7.5722(3)
_cell_length_c 21.8400(8)
_cell_measurement_reflns_used 7700
_cell_measurement_temperature 120
_cell_measurement_theta_max 27.42
_cell_measurement_theta_min 2.85
_cell_volume 2553.24(17)
_computing_cell_refinement 'SAINT V8.40B (?, 2016)'
_computing_data_reduction 'SAINT V8.40B (?, 2016)'
_computing_molecular_graphics 'Olex2 1.5 (Dolomanov et al., 2009)'
_computing_publication_material 'Olex2 1.5 (Dolomanov et al., 2009)'
_computing_structure_refinement 'XL  (Sheldrick, 2008)'
_computing_structure_solution 'SIR2002  (Burla et al.,  2007)'
_diffrn_ambient_temperature 120
_diffrn_detector_area_resol_mean 8
_diffrn_measured_fraction_theta_full 0.996
_diffrn_measured_fraction_theta_max 0.996
_diffrn_measurement_device_type 'Bruker SMART APEX CCD area detector'
_diffrn_measurement_method '\w and \f scans'
_diffrn_radiation_monochromator graphite
_diffrn_radiation_type MoK\a
_diffrn_radiation_wavelength 0.71073
_diffrn_reflns_av_R_equivalents 0.0354
_diffrn_reflns_av_unetI/netI 0.0295
_diffrn_reflns_Laue_measured_fraction_full 0.996
_diffrn_reflns_Laue_measured_fraction_max 0.996
_diffrn_reflns_limit_h_max 19
_diffrn_reflns_limit_h_min -19
_diffrn_reflns_limit_k_max 9
_diffrn_reflns_limit_k_min -9
_diffrn_reflns_limit_l_max 26
_diffrn_reflns_limit_l_min -26
_diffrn_reflns_number 34676
_diffrn_reflns_point_group_measured_fraction_full 0.996
_diffrn_reflns_point_group_measured_fraction_max 0.996
_diffrn_reflns_theta_full 25.242
_diffrn_reflns_theta_max 25.998
_diffrn_reflns_theta_min 1.673
_diffrn_source 'sealed tube'
_diffrn_source_current 30.0
_diffrn_source_power 1.5
_diffrn_source_voltage 50.0
_diffrn_standards_number 0
_exptl_absorpt_coefficient_mu 0.214
_exptl_absorpt_correction_T_max 1.0000
_exptl_absorpt_correction_T_min 0.9453
_exptl_absorpt_correction_type none
_exptl_absorpt_process_details
;
SADABS-2016/2 (Bruker,2016/2) was used for absorption correction.
wR2(int) was 0.0602 before and 0.0440 after correction.
The Ratio of minimum to maximum transmission is 0.9453.
The \l/2 correction factor is Not present.
;
_exptl_crystal_colour colourless
_exptl_crystal_colour_primary colourless
_exptl_crystal_density_diffrn 1.193
_exptl_crystal_description prism
_exptl_crystal_F_000 944
_exptl_crystal_size_max 0.32
_exptl_crystal_size_mid 0.22
_exptl_crystal_size_min 0.18
_refine_diff_density_max 0.282
_refine_diff_density_min -0.274
_refine_diff_density_rms 0.044
_refine_ls_extinction_method none
_refine_ls_goodness_of_fit_ref 1.123
_refine_ls_hydrogen_treatment constr
_refine_ls_matrix_type full
_refine_ls_number_parameters 311
_refine_ls_number_reflns 5001
_refine_ls_number_restraints 0
_refine_ls_restrained_S_all 1.123
_refine_ls_R_factor_all 0.0561
_refine_ls_R_factor_gt 0.0380
_refine_ls_shift/su_max 0.000
_refine_ls_shift/su_mean 0.000
_refine_ls_structure_factor_coef Fsqd
_refine_ls_weighting_details 'w=1/[\s^2^(Fo^2^)+(0.0712P)^2^+0.0497P] where P=(Fo^2^+2Fc^2^)/3'
_refine_ls_weighting_scheme calc
_refine_ls_wR_factor_gt 0.1175
_refine_ls_wR_factor_ref 0.1248
_reflns_Friedel_coverage 0.000
_reflns_number_gt 3597
_reflns_number_total 5001
_reflns_threshold_expression 'I > 2\s(I)'
_cod_data_source_file d6nj00718j2.cif
_cod_data_source_block a_CCDC2
_cod_depositor_comments 'Adding full bibliography for 7064358--7064360.cif.'
_cod_original_sg_symbol_H-M P2/n
_cod_database_code 7064360
_shelx_shelxl_version_number 2018/3
_shelx_space_group_comment
;
The symmetry employed for this shelxl refinement is uniquely defined
by the following loop, which should always be used as a source of
symmetry information in preference to the above space-group names.
They are only intended as comments.
;
_shelx_estimated_absorpt_t_max 0.962
_shelx_estimated_absorpt_t_min 0.935
_olex2_refinement_description
;
1. Fixed Uiso
 At 1.2 times of:
  All B(H) groups
 At 1.5 times of:
  All C(H,H,H) groups
2.a Idealised Me refined as rotating group:
 C3A(H3AA,H3AB,H3AC), C4A(H4AA,H4AB,H4AC), C3B(H3BA,H3BB,H3BC), C4B(H4BA,H4BB,
 H4BC)
2.b Boron cage BH refined with riding coordinates:
 B4A(H4A), B5A(H5A), B6A(H6A), B7A(H7A), B8A(H8A), B9A(H9A), B10A(H10A),
 B11A(H11A), B12A(H12A), B4B(H4B), B5B(H5B), B6B(H6B), B7B(H7B), B8B(H8B),
 B9B(H9B), B10B(H10B), B11B(H11B), B12B(H12B)
;
_olex2_submission_special_instructions 'No special instructions were received'

loop_
_space_group_symop_operation_xyz
'x, y, z'
'-x+1/2, y, -z+1/2'
'-x, -y, -z'
'x-1/2, -y, z-1/2'

loop_
_atom_site_label
_atom_site_type_symbol
_atom_site_fract_x
_atom_site_fract_y
_atom_site_fract_z
_atom_site_U_iso_or_equiv
_atom_site_adp_type
_atom_site_occupancy
_atom_site_site_symmetry_order
_atom_site_calc_flag
_atom_site_refinement_flags_posn
_atom_site_refinement_flags_adp
_atom_site_refinement_flags_occupancy
_atom_site_disorder_assembly
_atom_site_disorder_group
S1A S 0.08371(2) -0.00524(5) 0.09971(2) 0.02559(15) Uani 1 1 d . . . . .
N1A N 0.26020(9) 0.02121(16) 0.12286(6) 0.0243(3) Uani 1 1 d . . . . .
C1A C 0.41334(9) -0.05780(18) 0.18776(6) 0.0171(3) Uani 1 1 d . . . . .
C2A C 0.43113(9) -0.05805(18) 0.11331(6) 0.0167(3) Uani 1 1 d . . . . .
C3A C 0.37196(10) -0.21883(19) 0.21464(7) 0.0255(4) Uani 1 1 d . . . . .
H3AA H 0.313486 -0.234866 0.194974 0.038 Uiso 1 1 calc R U . . .
H3AB H 0.368663 -0.202173 0.258902 0.038 Uiso 1 1 calc R U . . .
H3AC H 0.406983 -0.323539 0.207420 0.038 Uiso 1 1 calc R U . . .
C4A C 0.40423(10) -0.21958(18) 0.07498(7) 0.0257(4) Uani 1 1 d . . . . .
H4AA H 0.433325 -0.324491 0.092888 0.039 Uiso 1 1 calc R U . . .
H4AB H 0.420709 -0.203067 0.032908 0.039 Uiso 1 1 calc R U . . .
H4AC H 0.341346 -0.235162 0.074482 0.039 Uiso 1 1 calc R U . . .
C5A C 0.18476(10) 0.01307(18) 0.11305(7) 0.0177(4) Uani 1 1 d . . . . .
B3A B 0.34867(11) 0.0748(2) 0.13794(8) 0.0170(4) Uani 1 1 d . . . . .
B4A B 0.38819(11) 0.1501(2) 0.21165(8) 0.0196(4) Uani 1 1 d . . . . .
H4A H 0.343420 0.178411 0.248405 0.023 Uiso 1 1 calc R U . . .
B5A B 0.49239(11) 0.0564(2) 0.22904(8) 0.0192(4) Uani 1 1 d . . . . .
H5A H 0.516274 0.023841 0.277397 0.023 Uiso 1 1 calc R U . . .
B6A B 0.51791(11) -0.0793(2) 0.16704(7) 0.0173(4) Uani 1 1 d . . . . .
H6A H 0.557761 -0.202159 0.173942 0.021 Uiso 1 1 calc R U . . .
B7A B 0.41934(10) 0.1496(2) 0.08320(8) 0.0182(4) Uani 1 1 d . . . . .
H7A H 0.395233 0.177646 0.034538 0.022 Uiso 1 1 calc R U . . .
B8A B 0.39364(10) 0.2871(2) 0.14574(8) 0.0186(4) Uani 1 1 d . . . . .
H8A H 0.352757 0.408539 0.138726 0.022 Uiso 1 1 calc R U . . .
B9A B 0.48222(10) 0.2777(2) 0.20238(8) 0.0196(4) Uani 1 1 d . . . . .
H9A H 0.499865 0.393027 0.232894 0.023 Uiso 1 1 calc R U . . .
B10A B 0.56284(11) 0.1347(2) 0.17466(7) 0.0188(4) Uani 1 1 d . . . . .
H10A H 0.633678 0.155663 0.186764 0.023 Uiso 1 1 calc R U . . .
B11A B 0.52308(11) 0.0566(2) 0.10140(8) 0.0179(4) Uani 1 1 d . . . . .
H11A H 0.567357 0.024211 0.064718 0.021 Uiso 1 1 calc R U . . .
B12A B 0.50140(10) 0.2779(2) 0.12279(8) 0.0191(4) Uani 1 1 d . . . . .
H12A H 0.531652 0.393488 0.100622 0.023 Uiso 1 1 calc R U . . .
S1B S 0.33271(2) 0.48496(5) 0.34744(2) 0.02487(14) Uani 1 1 d . . . . .
N1B N 0.50735(9) 0.51917(16) 0.37889(6) 0.0239(3) Uani 1 1 d . . . . .
C1B C 0.66341(9) 0.45897(18) 0.44275(6) 0.0159(3) Uani 1 1 d . . . . .
C2B C 0.67830(9) 0.44207(18) 0.36815(6) 0.0155(3) Uani 1 1 d . . . . .
C3B C 0.62436(10) 0.30287(19) 0.47461(7) 0.0252(4) Uani 1 1 d . . . . .
H3BA H 0.563475 0.289375 0.459565 0.038 Uiso 1 1 calc R U . . .
H3BB H 0.628173 0.323401 0.519033 0.038 Uiso 1 1 calc R U . . .
H3BC H 0.656247 0.195171 0.465768 0.038 Uiso 1 1 calc R U . . .
C4B C 0.65200(10) 0.27130(18) 0.33566(7) 0.0244(4) Uani 1 1 d . . . . .
H4BA H 0.687785 0.174268 0.353118 0.037 Uiso 1 1 calc R U . . .
H4BB H 0.660303 0.282509 0.291791 0.037 Uiso 1 1 calc R U . . .
H4BC H 0.590896 0.246713 0.341082 0.037 Uiso 1 1 calc R U . . .
C5B C 0.43274(10) 0.50729(17) 0.36506(7) 0.0173(4) Uani 1 1 d . . . . .
B3B B 0.59567(10) 0.5779(2) 0.39059(8) 0.0174(4) Uani 1 1 d . . . . .
B4B B 0.63729(11) 0.6712(2) 0.46130(8) 0.0192(4) Uani 1 1 d . . . . .
H4B H 0.593949 0.706796 0.498223 0.023 Uiso 1 1 calc R U . . .
B5B B 0.74299(11) 0.5851(2) 0.47905(8) 0.0194(4) Uani 1 1 d . . . . .
H5B H 0.769225 0.565028 0.527755 0.023 Uiso 1 1 calc R U . . .
B6B B 0.76683(10) 0.4357(2) 0.42040(7) 0.0163(4) Uani 1 1 d . . . . .
H6B H 0.807982 0.315765 0.429985 0.020 Uiso 1 1 calc R U . . .
B7B B 0.66262(11) 0.6419(2) 0.33227(8) 0.0191(4) Uani 1 1 d . . . . .
H7B H 0.636005 0.658372 0.283491 0.023 Uiso 1 1 calc R U . . .
B8B B 0.63842(11) 0.7921(2) 0.39144(8) 0.0197(4) Uani 1 1 d . . . . .
H8B H 0.595987 0.910251 0.381951 0.024 Uiso 1 1 calc R U . . .
B9B B 0.72944(10) 0.7984(2) 0.44611(8) 0.0207(4) Uani 1 1 d . . . . .
H9B H 0.747142 0.921144 0.472759 0.025 Uiso 1 1 calc R U . . .
B10B B 0.81021(11) 0.6514(2) 0.42090(7) 0.0183(4) Uani 1 1 d . . . . .
H10B H 0.881158 0.676642 0.430831 0.022 Uiso 1 1 calc R U . . .
B11B B 0.76812(11) 0.5553(2) 0.35070(8) 0.0180(4) Uani 1 1 d . . . . .
H11B H 0.810894 0.515292 0.313956 0.022 Uiso 1 1 calc R U . . .
B12B B 0.74541(10) 0.7804(2) 0.36640(8) 0.0198(4) Uani 1 1 d . . . . .
H12B H 0.773704 0.891034 0.340368 0.024 Uiso 1 1 calc R U . . .

loop_
_atom_site_aniso_label
_atom_site_aniso_U_11
_atom_site_aniso_U_22
_atom_site_aniso_U_33
_atom_site_aniso_U_23
_atom_site_aniso_U_13
_atom_site_aniso_U_12
S1A 0.0132(3) 0.0299(3) 0.0337(3) -0.00492(17) 0.00175(19) -0.00268(16)
N1A 0.0183(8) 0.0228(7) 0.0315(8) -0.0011(6) 0.0001(6) -0.0023(6)
C1A 0.0184(8) 0.0170(8) 0.0159(7) 0.0011(6) 0.0018(6) -0.0002(6)
C2A 0.0174(8) 0.0161(8) 0.0167(8) -0.0012(6) 0.0011(6) 0.0006(6)
C3A 0.0292(10) 0.0206(8) 0.0273(8) 0.0048(7) 0.0057(7) -0.0038(7)
C4A 0.0302(9) 0.0207(8) 0.0259(9) -0.0068(7) -0.0007(7) -0.0016(7)
C5A 0.0180(10) 0.0167(8) 0.0187(8) -0.0006(6) 0.0024(6) -0.0019(6)
B3A 0.0133(9) 0.0164(9) 0.0212(9) -0.0002(7) 0.0002(7) 0.0006(7)
B4A 0.0190(9) 0.0188(9) 0.0210(9) -0.0033(7) 0.0026(7) 0.0014(7)
B5A 0.0199(9) 0.0200(9) 0.0173(9) -0.0039(7) -0.0014(7) 0.0006(8)
B6A 0.0170(9) 0.0180(9) 0.0168(8) 0.0010(7) 0.0007(7) 0.0026(7)
B7A 0.0169(9) 0.0169(9) 0.0207(9) 0.0036(7) 0.0003(7) 0.0002(7)
B8A 0.0161(9) 0.0146(8) 0.0251(9) 0.0003(7) 0.0014(7) 0.0008(7)
B9A 0.0155(9) 0.0187(9) 0.0242(9) -0.0049(7) -0.0003(7) 0.0004(7)
B10A 0.0144(9) 0.0188(9) 0.0232(9) -0.0011(7) 0.0009(7) 0.0014(7)
B11A 0.0169(9) 0.0180(9) 0.0193(9) 0.0031(7) 0.0043(7) 0.0001(7)
B12A 0.0160(9) 0.0160(9) 0.0254(9) 0.0018(7) 0.0020(7) -0.0003(7)
S1B 0.0130(3) 0.0292(3) 0.0321(3) 0.00293(17) -0.00086(18) -0.00306(16)
N1B 0.0167(8) 0.0224(7) 0.0323(8) -0.0004(6) -0.0001(6) -0.0009(5)
C1B 0.0164(8) 0.0154(7) 0.0161(8) 0.0001(6) 0.0013(6) 0.0000(6)
C2B 0.0148(8) 0.0155(7) 0.0162(7) -0.0009(6) 0.0000(6) 0.0005(6)
C3B 0.0239(9) 0.0244(8) 0.0282(9) 0.0082(7) 0.0070(7) -0.0006(7)
C4B 0.0258(9) 0.0180(8) 0.0287(9) -0.0068(7) -0.0025(7) -0.0013(7)
C5B 0.0171(10) 0.0148(8) 0.0200(8) -0.0001(6) 0.0022(7) -0.0015(6)
B3B 0.0132(9) 0.0163(9) 0.0225(9) 0.0004(7) -0.0006(7) 0.0011(7)
B4B 0.0173(9) 0.0192(9) 0.0215(9) -0.0048(7) 0.0031(7) 0.0020(7)
B5B 0.0176(9) 0.0215(9) 0.0187(9) -0.0045(7) -0.0012(7) -0.0001(7)
B6B 0.0139(9) 0.0187(9) 0.0162(9) -0.0005(7) 0.0001(7) 0.0015(7)
B7B 0.0186(9) 0.0189(9) 0.0199(9) 0.0052(7) 0.0013(7) 0.0016(7)
B8B 0.0154(9) 0.0160(9) 0.0278(10) 0.0003(7) 0.0011(7) 0.0012(7)
B9B 0.0165(9) 0.0175(9) 0.0277(10) -0.0062(7) -0.0003(7) -0.0006(7)
B10B 0.0132(9) 0.0179(9) 0.0238(9) -0.0013(7) 0.0013(7) 0.0014(7)
B11B 0.0168(9) 0.0185(9) 0.0193(9) 0.0020(7) 0.0054(7) 0.0010(7)
B12B 0.0159(9) 0.0150(8) 0.0286(10) 0.0045(7) 0.0030(7) -0.0016(7)

loop_
_atom_type_symbol
_atom_type_description
_atom_type_scat_dispersion_real
_atom_type_scat_dispersion_imag
_atom_type_scat_source
C C 0.0033 0.0016 'International Tables Vol C Tables 4.2.6.8 and 6.1.1.4'
H H 0.0000 0.0000 'International Tables Vol C Tables 4.2.6.8 and 6.1.1.4'
B B 0.0013 0.0007 'International Tables Vol C Tables 4.2.6.8 and 6.1.1.4'
N N 0.0061 0.0033 'International Tables Vol C Tables 4.2.6.8 and 6.1.1.4'
S S 0.1246 0.1234 'International Tables Vol C Tables 4.2.6.8 and 6.1.1.4'

loop_
_geom_angle_atom_site_label_1
_geom_angle_atom_site_label_2
_geom_angle_atom_site_label_3
_geom_angle
_geom_angle_site_symmetry_1
_geom_angle_site_symmetry_3
_geom_angle_publ_flag
C5A N1A B3A 166.32(14) . . ?
C2A C1A B3A 61.39(9) . . ?
C2A C1A B4A 110.84(11) . . ?
C2A C1A B5A 110.61(11) . . ?
C2A C1A B6A 61.09(9) . . ?
C3A C1A C2A 118.80(12) . . ?
C3A C1A B3A 117.76(12) . . ?
C3A C1A B4A 120.60(12) . . ?
C3A C1A B5A 120.80(12) . . ?
C3A C1A B6A 117.31(12) . . ?
B4A C1A B3A 61.77(9) . . ?
B4A C1A B6A 114.02(11) . . ?
B5A C1A B3A 113.28(11) . . ?
B5A C1A B4A 62.74(9) . . ?
B5A C1A B6A 62.22(9) . . ?
B6A C1A B3A 113.49(11) . . ?
C1A C2A B3A 61.32(9) . . ?
C1A C2A B6A 60.94(9) . . ?
C1A C2A B7A 110.68(11) . . ?
C1A C2A B11A 110.43(11) . . ?
C4A C2A C1A 118.56(12) . . ?
C4A C2A B3A 117.20(12) . . ?
C4A C2A B6A 117.79(12) . . ?
C4A C2A B7A 120.72(12) . . ?
C4A C2A B11A 121.50(12) . . ?
B6A C2A B3A 113.31(11) . . ?
B7A C2A B3A 61.84(9) . . ?
B7A C2A B6A 113.78(11) . . ?
B11A C2A B3A 113.15(11) . . ?
B11A C2A B6A 62.24(9) . . ?
B11A C2A B7A 62.53(9) . . ?
C1A C3A H3AA 109.5 . . ?
C1A C3A H3AB 109.5 . . ?
C1A C3A H3AC 109.5 . . ?
H3AA C3A H3AB 109.5 . . ?
H3AA C3A H3AC 109.5 . . ?
H3AB C3A H3AC 109.5 . . ?
C2A C4A H4AA 109.5 . . ?
C2A C4A H4AB 109.5 . . ?
C2A C4A H4AC 109.5 . . ?
H4AA C4A H4AB 109.5 . . ?
H4AA C4A H4AC 109.5 . . ?
H4AB C4A H4AC 109.5 . . ?
N1A C5A S1A 177.96(13) . . ?
N1A B3A C1A 118.19(12) . . ?
N1A B3A C2A 118.20(12) . . ?
N1A B3A B4A 123.70(13) . . ?
N1A B3A B7A 124.00(13) . . ?
N1A B3A B8A 129.97(13) . . ?
C1A B3A C2A 57.29(8) . . ?
C1A B3A B4A 58.34(9) . . ?
C1A B3A B7A 104.51(11) . . ?
C1A B3A B8A 105.21(11) . . ?
C2A B3A B4A 104.79(11) . . ?
C2A B3A B7A 58.17(9) . . ?
C2A B3A B8A 105.33(11) . . ?
B4A B3A B7A 108.72(11) . . ?
B8A B3A B4A 60.65(9) . . ?
B8A B3A B7A 60.81(9) . . ?
C1A B4A B3A 59.89(9) . . ?
C1A B4A H4A 124.1 . . ?
C1A B4A B5A 58.31(9) . . ?
C1A B4A B8A 105.28(11) . . ?
C1A B4A B9A 105.00(12) . . ?
B3A B4A H4A 121.5 . . ?
B3A B4A B5A 108.14(11) . . ?
B3A B4A B8A 59.20(9) . . ?
B5A B4A H4A 121.6 . . ?
B5A B4A B8A 107.93(12) . . ?
B8A B4A H4A 122.5 . . ?
B9A B4A B3A 107.59(12) . . ?
B9A B4A H4A 122.4 . . ?
B9A B4A B5A 60.09(9) . . ?
B9A B4A B8A 60.06(9) . . ?
C1A B5A B4A 58.95(9) . . ?
C1A B5A H5A 124.1 . . ?
C1A B5A B6A 59.45(9) . . ?
C1A B5A B9A 105.27(11) . . ?
C1A B5A B10A 105.61(11) . . ?
B4A B5A H5A 121.3 . . ?
B6A B5A B4A 108.66(12) . . ?
B6A B5A H5A 121.1 . . ?
B6A B5A B9A 108.46(12) . . ?
B6A B5A B10A 59.83(9) . . ?
B9A B5A B4A 59.79(9) . . ?
B9A B5A H5A 122.1 . . ?
B10A B5A B4A 108.53(12) . . ?
B10A B5A H5A 121.9 . . ?
B10A B5A B9A 60.63(9) . . ?
C1A B6A C2A 57.97(8) . . ?
C1A B6A B5A 58.33(9) . . ?
C1A B6A H6A 124.3 . . ?
C1A B6A B10A 105.06(11) . . ?
C1A B6A B11A 104.97(11) . . ?
C2A B6A B5A 105.03(11) . . ?
C2A B6A H6A 124.2 . . ?
C2A B6A B10A 105.05(11) . . ?
C2A B6A B11A 58.34(9) . . ?
B5A B6A H6A 122.2 . . ?
B5A B6A B11A 107.94(12) . . ?
B10A B6A B5A 60.23(9) . . ?
B10A B6A H6A 122.7 . . ?
B10A B6A B11A 60.12(9) . . ?
B11A B6A H6A 122.2 . . ?
C2A B7A B3A 59.99(9) . . ?
C2A B7A H7A 123.9 . . ?
C2A B7A B8A 105.41(11) . . ?
C2A B7A B11A 58.60(9) . . ?
C2A B7A B12A 105.35(11) . . ?
B3A B7A H7A 121.5 . . ?
B3A B7A B8A 59.11(9) . . ?
B8A B7A H7A 122.5 . . ?
B11A B7A B3A 108.46(11) . . ?
B11A B7A H7A 121.3 . . ?
B11A B7A B8A 108.10(11) . . ?
B11A B7A B12A 60.24(9) . . ?
B12A B7A B3A 107.60(11) . . ?
B12A B7A H7A 122.3 . . ?
B12A B7A B8A 60.01(9) . . ?
B3A B8A B4A 60.16(9) . . ?
B3A B8A B7A 60.08(9) . . ?
B3A B8A H8A 121.5 . . ?
B3A B8A B9A 108.06(11) . . ?
B3A B8A B12A 108.05(11) . . ?
B4A B8A B7A 107.76(11) . . ?
B4A B8A H8A 121.9 . . ?
B7A B8A H8A 122.0 . . ?
B9A B8A B4A 59.68(9) . . ?
B9A B8A B7A 107.69(11) . . ?
B9A B8A H8A 121.8 . . ?
B9A B8A B12A 60.25(9) . . ?
B12A B8A B4A 107.87(11) . . ?
B12A B8A B7A 59.60(9) . . ?
B12A B8A H8A 121.7 . . ?
B4A B9A B5A 60.12(9) . . ?
B4A B9A B8A 60.26(9) . . ?
B4A B9A H9A 121.5 . . ?
B4A B9A B10A 107.97(11) . . ?
B4A B9A B12A 108.06(11) . . ?
B5A B9A B8A 108.11(11) . . ?
B5A B9A H9A 121.9 . . ?
B5A B9A B10A 59.60(9) . . ?
B5A B9A B12A 107.62(11) . . ?
B8A B9A H9A 121.6 . . ?
B8A B9A B10A 108.05(11) . . ?
B8A B9A B12A 59.91(9) . . ?
B10A B9A H9A 121.8 . . ?
B12A B9A H9A 121.9 . . ?
B12A B9A B10A 60.03(9) . . ?
B5A B10A B9A 59.77(9) . . ?
B5A B10A H10A 122.0 . . ?
B5A B10A B12A 107.57(11) . . ?
B6A B10A B5A 59.94(9) . . ?
B6A B10A B9A 107.87(12) . . ?
B6A B10A H10A 121.6 . . ?
B6A B10A B11A 60.09(9) . . ?
B6A B10A B12A 108.02(12) . . ?
B9A B10A H10A 121.9 . . ?
B11A B10A B5A 107.69(11) . . ?
B11A B10A B9A 107.64(11) . . ?
B11A B10A H10A 121.9 . . ?
B11A B10A B12A 59.89(9) . . ?
B12A B10A B9A 59.80(9) . . ?
B12A B10A H10A 121.9 . . ?
C2A B11A B6A 59.42(9) . . ?
C2A B11A B7A 58.87(9) . . ?
C2A B11A B10A 105.64(11) . . ?
C2A B11A H11A 124.1 . . ?
C2A B11A B12A 105.28(11) . . ?
B6A B11A B10A 59.79(9) . . ?
B6A B11A H11A 121.3 . . ?
B6A B11A B12A 108.30(12) . . ?
B7A B11A B6A 108.49(11) . . ?
B7A B11A B10A 108.51(12) . . ?
B7A B11A H11A 121.3 . . ?
B7A B11A B12A 59.89(9) . . ?
B10A B11A H11A 121.9 . . ?
B10A B11A B12A 60.53(9) . . ?
B12A B11A H11A 122.1 . . ?
B7A B12A B8A 60.39(9) . . ?
B7A B12A B9A 108.00(11) . . ?
B7A B12A B10A 107.72(11) . . ?
B7A B12A B11A 59.87(9) . . ?
B7A B12A H12A 121.7 . . ?
B8A B12A B9A 59.84(9) . . ?
B8A B12A B10A 108.10(11) . . ?
B8A B12A H12A 121.5 . . ?
B9A B12A B10A 60.17(9) . . ?
B9A B12A H12A 121.8 . . ?
B10A B12A H12A 121.8 . . ?
B11A B12A B8A 108.11(11) . . ?
B11A B12A B9A 107.67(11) . . ?
B11A B12A B10A 59.57(9) . . ?
B11A B12A H12A 122.0 . . ?
C5B N1B B3B 165.82(14) . . ?
C2B C1B B3B 61.38(9) . . ?
C2B C1B B4B 110.82(11) . . ?
C2B C1B B5B 110.42(11) . . ?
C2B C1B B6B 60.93(9) . . ?
C3B C1B C2B 118.46(11) . . ?
C3B C1B B3B 117.46(12) . . ?
C3B C1B B4B 120.81(12) . . ?
C3B C1B B5B 121.38(12) . . ?
C3B C1B B6B 117.50(12) . . ?
B4B C1B B3B 61.83(9) . . ?
B4B C1B B6B 113.90(11) . . ?
B5B C1B B3B 113.14(11) . . ?
B5B C1B B4B 62.62(9) . . ?
B5B C1B B6B 62.20(9) . . ?
B6B C1B B3B 113.32(11) . . ?
C1B C2B B3B 61.38(9) . . ?
C1B C2B B6B 60.98(9) . . ?
C1B C2B B7B 110.72(11) . . ?
C1B C2B B11B 110.83(11) . . ?
C4B C2B C1B 118.09(12) . . ?
C4B C2B B3B 117.30(12) . . ?
C4B C2B B6B 117.39(11) . . ?
C4B C2B B7B 121.04(12) . . ?
C4B C2B B11B 121.36(12) . . ?
B6B C2B B3B 113.36(11) . . ?
B7B C2B B3B 61.63(9) . . ?
B7B C2B B6B 114.04(11) . . ?
B11B C2B B3B 113.31(11) . . ?
B11B C2B B6B 62.47(9) . . ?
B11B C2B B7B 62.77(9) . . ?
C1B C3B H3BA 109.5 . . ?
C1B C3B H3BB 109.5 . . ?
C1B C3B H3BC 109.5 . . ?
H3BA C3B H3BB 109.5 . . ?
H3BA C3B H3BC 109.5 . . ?
H3BB C3B H3BC 109.5 . . ?
C2B C4B H4BA 109.5 . . ?
C2B C4B H4BB 109.5 . . ?
C2B C4B H4BC 109.5 . . ?
H4BA C4B H4BB 109.5 . . ?
H4BA C4B H4BC 109.5 . . ?
H4BB C4B H4BC 109.5 . . ?
N1B C5B S1B 178.10(14) . . ?
N1B B3B C1B 118.22(12) . . ?
N1B B3B C2B 118.35(12) . . ?
N1B B3B B4B 123.67(13) . . ?
N1B B3B B7B 123.77(13) . . ?
N1B B3B B8B 129.80(13) . . ?
C1B B3B B4B 58.33(9) . . ?
C1B B3B B7B 104.84(11) . . ?
C1B B3B B8B 105.29(11) . . ?
C2B B3B C1B 57.24(8) . . ?
C2B B3B B4B 104.70(11) . . ?
C2B B3B B7B 58.42(9) . . ?
C2B B3B B8B 105.37(11) . . ?
B7B B3B B4B 108.87(12) . . ?
B8B B3B B4B 60.66(9) . . ?
B8B B3B B7B 60.82(10) . . ?
C1B B4B B3B 59.84(8) . . ?
C1B B4B H4B 124.1 . . ?
C1B B4B B5B 58.50(9) . . ?
C1B B4B B8B 105.18(11) . . ?
C1B B4B B9B 104.92(11) . . ?
B3B B4B H4B 121.6 . . ?
B3B B4B B5B 108.18(11) . . ?
B3B B4B B8B 59.02(9) . . ?
B5B B4B H4B 121.5 . . ?
B5B B4B B8B 107.90(12) . . ?
B8B B4B H4B 122.6 . . ?
B9B B4B B3B 107.33(12) . . ?
B9B B4B H4B 122.6 . . ?
B9B B4B B5B 59.96(9) . . ?
B9B B4B B8B 60.04(9) . . ?
C1B B5B B4B 58.88(9) . . ?
C1B B5B H5B 124.3 . . ?
C1B B5B B6B 59.22(9) . . ?
C1B B5B B9B 105.17(11) . . ?
C1B B5B B10B 105.53(11) . . ?
B4B B5B H5B 121.3 . . ?
B6B B5B B4B 108.40(11) . . ?
B6B B5B H5B 121.4 . . ?
B6B B5B B9B 108.25(12) . . ?
B6B B5B B10B 59.80(9) . . ?
B9B B5B B4B 59.91(9) . . ?
B9B B5B H5B 122.1 . . ?
B9B B5B B10B 60.64(9) . . ?
B10B B5B B4B 108.67(12) . . ?
B10B B5B H5B 121.9 . . ?
C1B B6B B5B 58.58(9) . . ?
C1B B6B H6B 124.0 . . ?
C1B B6B B10B 105.39(11) . . ?
C1B B6B B11B 105.22(11) . . ?
C2B B6B C1B 58.09(8) . . ?
C2B B6B B5B 105.29(11) . . ?
C2B B6B H6B 124.2 . . ?
C2B B6B B10B 105.21(11) . . ?
C2B B6B B11B 58.32(9) . . ?
B5B B6B H6B 122.0 . . ?
B5B B6B B11B 108.16(12) . . ?
B10B B6B B5B 60.25(9) . . ?
B10B B6B H6B 122.6 . . ?
B10B B6B B11B 60.26(9) . . ?
B11B B6B H6B 122.1 . . ?
C2B B7B B3B 59.95(9) . . ?
C2B B7B H7B 124.2 . . ?
C2B B7B B8B 105.21(11) . . ?
C2B B7B B11B 58.29(9) . . ?
C2B B7B B12B 104.87(11) . . ?
B3B B7B H7B 121.4 . . ?
B3B B7B B8B 59.09(9) . . ?
B3B B7B B11B 108.30(11) . . ?
B3B B7B B12B 107.64(12) . . ?
B8B B7B H7B 122.4 . . ?
B11B B7B H7B 121.5 . . ?
B11B B7B B8B 108.12(12) . . ?
B12B B7B H7B 122.4 . . ?
B12B B7B B8B 60.23(9) . . ?
B12B B7B B11B 60.07(9) . . ?
B3B B8B B4B 60.32(9) . . ?
B3B B8B B7B 60.09(9) . . ?
B3B B8B H8B 121.5 . . ?
B3B B8B B9B 108.16(11) . . ?
B3B B8B B12B 108.03(11) . . ?
B4B B8B B7B 108.02(11) . . ?
B4B B8B H8B 121.7 . . ?
B4B B8B B12B 107.82(11) . . ?
B7B B8B H8B 121.9 . . ?
B7B B8B B12B 59.72(9) . . ?
B9B B8B B4B 59.77(9) . . ?
B9B B8B B7B 107.74(11) . . ?
B9B B8B H8B 121.8 . . ?
B9B B8B B12B 60.01(9) . . ?
B12B B8B H8B 121.9 . . ?
B4B B9B B5B 60.14(9) . . ?
B4B B9B B8B 60.19(9) . . ?
B4B B9B H9B 121.5 . . ?
B4B B9B B10B 108.09(12) . . ?
B4B B9B B12B 108.31(11) . . ?
B5B B9B B8B 108.17(11) . . ?
B5B B9B H9B 121.9 . . ?
B5B B9B B10B 59.68(9) . . ?
B5B B9B B12B 107.82(11) . . ?
B8B B9B H9B 121.5 . . ?
B8B B9B B10B 108.27(11) . . ?
B8B B9B B12B 60.20(9) . . ?
B10B B9B H9B 121.7 . . ?
B12B B9B H9B 121.6 . . ?
B12B B9B B10B 60.06(9) . . ?
B5B B10B B9B 59.68(9) . . ?
B5B B10B H10B 122.0 . . ?
B5B B10B B11B 107.76(12) . . ?
B5B B10B B12B 107.53(11) . . ?
B6B B10B B5B 59.95(9) . . ?
B6B B10B B9B 107.61(12) . . ?
B6B B10B H10B 121.7 . . ?
B6B B10B B11B 60.06(9) . . ?
B6B B10B B12B 107.88(11) . . ?
B9B B10B H10B 122.1 . . ?
B11B B10B B9B 107.49(11) . . ?
B11B B10B H10B 121.9 . . ?
B11B B10B B12B 59.88(9) . . ?
B12B B10B B9B 59.71(9) . . ?
B12B B10B H10B 121.9 . . ?
C2B B11B B6B 59.20(9) . . ?
C2B B11B B7B 58.95(9) . . ?
C2B B11B B10B 105.44(11) . . ?
C2B B11B H11B 124.2 . . ?
C2B B11B B12B 105.25(11) . . ?
B6B B11B B7B 108.27(11) . . ?
B6B B11B B10B 59.68(9) . . ?
B6B B11B H11B 121.5 . . ?
B6B B11B B12B 107.99(12) . . ?
B7B B11B H11B 121.3 . . ?
B7B B11B B12B 59.91(9) . . ?
B10B B11B B7B 108.38(12) . . ?
B10B B11B H11B 122.1 . . ?
B10B B11B B12B 60.39(9) . . ?
B12B B11B H11B 122.2 . . ?
B7B B12B B8B 60.06(9) . . ?
B7B B12B B9B 107.84(11) . . ?
B7B B12B B10B 107.94(11) . . ?
B7B B12B B11B 60.02(9) . . ?
B7B B12B H12B 121.7 . . ?
B8B B12B B10B 108.08(11) . . ?
B8B B12B H12B 121.7 . . ?
B9B B12B B8B 59.79(9) . . ?
B9B B12B B10B 60.23(9) . . ?
B9B B12B H12B 121.8 . . ?
B10B B12B H12B 121.7 . . ?
B11B B12B B8B 107.94(11) . . ?
B11B B12B B9B 107.78(11) . . ?
B11B B12B B10B 59.73(9) . . ?
B11B B12B H12B 121.9 . . ?

loop_
_geom_bond_atom_site_label_1
_geom_bond_atom_site_label_2
_geom_bond_distance
_geom_bond_site_symmetry_2
_geom_bond_publ_flag
S1A C5A 1.5759(16) . ?
N1A C5A 1.1732(19) . ?
N1A B3A 1.443(2) . ?
C1A C2A 1.6693(19) . ?
C1A C3A 1.5161(19) . ?
C1A B3A 1.741(2) . ?
C1A B4A 1.713(2) . ?
C1A B5A 1.701(2) . ?
C1A B6A 1.721(2) . ?
C2A C4A 1.5225(18) . ?
C2A B3A 1.742(2) . ?
C2A B6A 1.724(2) . ?
C2A B7A 1.709(2) . ?
C2A B11A 1.704(2) . ?
C3A H3AA 0.9800 . ?
C3A H3AB 0.9800 . ?
C3A H3AC 0.9800 . ?
C4A H4AA 0.9800 . ?
C4A H4AB 0.9800 . ?
C4A H4AC 0.9800 . ?
B3A B4A 1.773(2) . ?
B3A B7A 1.773(2) . ?
B3A B8A 1.756(2) . ?
B4A H4A 1.1200 . ?
B4A B5A 1.777(2) . ?
B4A B8A 1.782(2) . ?
B4A B9A 1.771(2) . ?
B5A H5A 1.1200 . ?
B5A B6A 1.768(2) . ?
B5A B9A 1.777(2) . ?
B5A B10A 1.774(2) . ?
B6A H6A 1.1200 . ?
B6A B10A 1.766(2) . ?
B6A B11A 1.772(2) . ?
B7A H7A 1.1200 . ?
B7A B8A 1.786(2) . ?
B7A B11A 1.771(2) . ?
B7A B12A 1.772(2) . ?
B8A H8A 1.1200 . ?
B8A B9A 1.778(2) . ?
B8A B12A 1.779(2) . ?
B9A H9A 1.1200 . ?
B9A B10A 1.792(2) . ?
B9A B12A 1.785(2) . ?
B10A H10A 1.1200 . ?
B10A B11A 1.772(2) . ?
B10A B12A 1.789(2) . ?
B11A H11A 1.1200 . ?
B11A B12A 1.778(2) . ?
B12A H12A 1.1200 . ?
S1B C5B 1.5765(16) . ?
N1B C5B 1.1753(19) . ?
N1B B3B 1.442(2) . ?
C1B C2B 1.6675(19) . ?
C1B C3B 1.5199(19) . ?
C1B B3B 1.741(2) . ?
C1B B4B 1.713(2) . ?
C1B B5B 1.706(2) . ?
C1B B6B 1.718(2) . ?
C2B C4B 1.5159(18) . ?
C2B B3B 1.741(2) . ?
C2B B6B 1.717(2) . ?
C2B B7B 1.713(2) . ?
C2B B11B 1.701(2) . ?
C3B H3BA 0.9800 . ?
C3B H3BB 0.9800 . ?
C3B H3BC 0.9800 . ?
C4B H4BA 0.9800 . ?
C4B H4BB 0.9800 . ?
C4B H4BC 0.9800 . ?
B3B B4B 1.775(2) . ?
B3B B7B 1.769(2) . ?
B3B B8B 1.751(2) . ?
B4B H4B 1.1200 . ?
B4B B5B 1.777(2) . ?
B4B B8B 1.781(2) . ?
B4B B9B 1.773(2) . ?
B5B H5B 1.1200 . ?
B5B B6B 1.769(2) . ?
B5B B9B 1.774(2) . ?
B5B B10B 1.774(2) . ?
B6B H6B 1.1200 . ?
B6B B10B 1.766(2) . ?
B6B B11B 1.773(2) . ?
B7B H7B 1.1200 . ?
B7B B8B 1.782(2) . ?
B7B B11B 1.778(2) . ?
B7B B12B 1.776(2) . ?
B8B H8B 1.1200 . ?
B8B B9B 1.778(2) . ?
B8B B12B 1.785(2) . ?
B9B H9B 1.1200 . ?
B9B B10B 1.791(2) . ?
B9B B12B 1.782(2) . ?
B10B H10B 1.1200 . ?
B10B B11B 1.776(2) . ?
B10B B12B 1.788(2) . ?
B11B H11B 1.1200 . ?
B11B B12B 1.779(2) . ?
B12B H12B 1.1200 . ?

loop_
_geom_torsion_atom_site_label_1
_geom_torsion_atom_site_label_2
_geom_torsion_atom_site_label_3
_geom_torsion_atom_site_label_4
_geom_torsion
_geom_torsion_site_symmetry_1
_geom_torsion_site_symmetry_2
_geom_torsion_site_symmetry_3
_geom_torsion_site_symmetry_4
_geom_torsion_publ_flag
N1A B3A B4A C1A 104.82(15) . . . . ?
N1A B3A B4A B5A 138.81(14) . . . . ?
N1A B3A B4A B8A -120.71(16) . . . . ?
N1A B3A B4A B9A -157.71(13) . . . . ?
N1A B3A B7A C2A -104.61(15) . . . . ?
N1A B3A B7A B8A 120.71(16) . . . . ?
N1A B3A B7A B11A -138.81(14) . . . . ?
N1A B3A B7A B12A 157.49(13) . . . . ?
N1A B3A B8A B4A 111.05(18) . . . . ?
N1A B3A B8A B7A -111.57(18) . . . . ?
N1A B3A B8A B9A 148.00(15) . . . . ?
N1A B3A B8A B12A -148.28(15) . . . . ?
C1A C2A B3A N1A -107.01(14) . . . . ?
C1A C2A B3A B4A 35.43(10) . . . . ?
C1A C2A B3A B7A 138.53(11) . . . . ?
C1A C2A B3A B8A 98.47(12) . . . . ?
C1A C2A B6A B5A -35.98(10) . . . . ?
C1A C2A B6A B10A -98.58(12) . . . . ?
C1A C2A B6A B11A -138.05(11) . . . . ?
C1A C2A B7A B3A -38.39(11) . . . . ?
C1A C2A B7A B8A 0.88(15) . . . . ?
C1A C2A B7A B11A 102.96(12) . . . . ?
C1A C2A B7A B12A 63.36(14) . . . . ?
C1A C2A B11A B6A 38.57(11) . . . . ?
C1A C2A B11A B7A -103.36(12) . . . . ?
C1A C2A B11A B10A -0.88(14) . . . . ?
C1A C2A B11A B12A -63.94(13) . . . . ?
C1A B3A B4A B5A 33.99(11) . . . . ?
C1A B3A B4A B8A 134.47(12) . . . . ?
C1A B3A B4A B9A 97.47(12) . . . . ?
C1A B3A B7A C2A 35.14(10) . . . . ?
C1A B3A B7A B8A -99.54(11) . . . . ?
C1A B3A B7A B11A 0.94(14) . . . . ?
C1A B3A B7A B12A -62.76(13) . . . . ?
C1A B3A B8A B4A -39.01(10) . . . . ?
C1A B3A B8A B7A 98.37(12) . . . . ?
C1A B3A B8A B9A -2.06(14) . . . . ?
C1A B3A B8A B12A 61.66(14) . . . . ?
C1A B4A B5A B6A 33.95(10) . . . . ?
C1A B4A B5A B9A 134.92(12) . . . . ?
C1A B4A B5A B10A 97.45(12) . . . . ?
C1A B4A B8A B3A 39.79(10) . . . . ?
C1A B4A B8A B7A 1.75(14) . . . . ?
C1A B4A B8A B9A -98.76(12) . . . . ?
C1A B4A B8A B12A -61.18(14) . . . . ?
C1A B4A B9A B5A -38.59(10) . . . . ?
C1A B4A B9A B8A 99.24(12) . . . . ?
C1A B4A B9A B10A -1.71(14) . . . . ?
C1A B4A B9A B12A 61.77(14) . . . . ?
C1A B5A B6A C2A 35.82(10) . . . . ?
C1A B5A B6A B10A 134.80(12) . . . . ?
C1A B5A B6A B11A 96.85(12) . . . . ?
C1A B5A B9A B4A 38.97(11) . . . . ?
C1A B5A B9A B8A 1.14(15) . . . . ?
C1A B5A B9A B10A -99.59(12) . . . . ?
C1A B5A B9A B12A -62.14(14) . . . . ?
C1A B5A B10A B6A -39.38(10) . . . . ?
C1A B5A B10A B9A 99.00(12) . . . . ?
C1A B5A B10A B11A -1.51(15) . . . . ?
C1A B5A B10A B12A 61.67(14) . . . . ?
C1A B6A B10A B5A 38.71(10) . . . . ?
C1A B6A B10A B9A 1.63(14) . . . . ?
C1A B6A B10A B11A -98.85(12) . . . . ?
C1A B6A B10A B12A -61.57(13) . . . . ?
C1A B6A B11A C2A -35.91(10) . . . . ?
C1A B6A B11A B7A -2.10(14) . . . . ?
C1A B6A B11A B10A 99.01(12) . . . . ?
C1A B6A B11A B12A 61.39(14) . . . . ?
C2A C1A B3A N1A 107.04(14) . . . . ?
C2A C1A B3A B4A -138.82(12) . . . . ?
C2A C1A B3A B7A -35.53(10) . . . . ?
C2A C1A B3A B8A -98.68(12) . . . . ?
C2A C1A B4A B3A 38.21(11) . . . . ?
C2A C1A B4A B5A -103.16(12) . . . . ?
C2A C1A B4A B8A -1.25(15) . . . . ?
C2A C1A B4A B9A -63.70(14) . . . . ?
C2A C1A B5A B4A 103.52(12) . . . . ?
C2A C1A B5A B6A -38.57(11) . . . . ?
C2A C1A B5A B9A 64.14(14) . . . . ?
C2A C1A B5A B10A 0.99(15) . . . . ?
C2A C1A B6A B5A 138.19(12) . . . . ?
C2A C1A B6A B10A 98.56(11) . . . . ?
C2A C1A B6A B11A 36.08(10) . . . . ?
C2A B3A B4A C1A -34.96(10) . . . . ?
C2A B3A B4A B5A -0.97(15) . . . . ?
C2A B3A B4A B8A 99.51(12) . . . . ?
C2A B3A B4A B9A 62.51(14) . . . . ?
C2A B3A B7A B8A -134.68(12) . . . . ?
C2A B3A B7A B11A -34.20(10) . . . . ?
C2A B3A B7A B12A -97.90(12) . . . . ?
C2A B3A B8A B4A -98.60(12) . . . . ?
C2A B3A B8A B7A 38.78(10) . . . . ?
C2A B3A B8A B9A -61.65(14) . . . . ?
C2A B3A B8A B12A 2.07(14) . . . . ?
C2A B6A B10A B5A 98.95(12) . . . . ?
C2A B6A B10A B9A 61.87(13) . . . . ?
C2A B6A B10A B11A -38.61(10) . . . . ?
C2A B6A B10A B12A -1.33(14) . . . . ?
C2A B6A B11A B7A 33.82(10) . . . . ?
C2A B6A B11A B10A 134.93(12) . . . . ?
C2A B6A B11A B12A 97.30(12) . . . . ?
C2A B7A B8A B3A -39.69(10) . . . . ?
C2A B7A B8A B4A -1.62(14) . . . . ?
C2A B7A B8A B9A 61.37(13) . . . . ?
C2A B7A B8A B12A 99.08(12) . . . . ?
C2A B7A B11A B6A -34.04(10) . . . . ?
C2A B7A B11A B10A -97.46(12) . . . . ?
C2A B7A B11A B12A -134.92(12) . . . . ?
C2A B7A B12A B8A -99.19(12) . . . . ?
C2A B7A B12A B9A -61.59(13) . . . . ?
C2A B7A B12A B10A 1.97(15) . . . . ?
C2A B7A B12A B11A 38.81(10) . . . . ?
C2A B11A B12A B7A -38.93(10) . . . . ?
C2A B11A B12A B8A -1.19(15) . . . . ?
C2A B11A B12A B9A 62.03(14) . . . . ?
C2A B11A B12A B10A 99.59(12) . . . . ?
C3A C1A C2A C4A 0.61(19) . . . . ?
C3A C1A C2A B3A 107.80(14) . . . . ?
C3A C1A C2A B6A -107.13(14) . . . . ?
C3A C1A C2A B7A 146.41(12) . . . . ?
C3A C1A C2A B11A -146.27(12) . . . . ?
C3A C1A B3A N1A -2.41(19) . . . . ?
C3A C1A B3A C2A -109.45(13) . . . . ?
C3A C1A B3A B4A 111.73(14) . . . . ?
C3A C1A B3A B7A -144.98(12) . . . . ?
C3A C1A B3A B8A 151.87(12) . . . . ?
C3A C1A B4A B3A -107.26(14) . . . . ?
C3A C1A B4A B5A 111.37(14) . . . . ?
C3A C1A B4A B8A -146.72(13) . . . . ?
C3A C1A B4A B9A 150.83(12) . . . . ?
C3A C1A B5A B4A -111.07(14) . . . . ?
C3A C1A B5A B6A 106.84(14) . . . . ?
C3A C1A B5A B9A -150.44(13) . . . . ?
C3A C1A B5A B10A 146.41(13) . . . . ?
C3A C1A B6A C2A 109.52(13) . . . . ?
C3A C1A B6A B5A -112.29(14) . . . . ?
C3A C1A B6A B10A -151.92(12) . . . . ?
C3A C1A B6A B11A 145.60(12) . . . . ?
C4A C2A B3A N1A 2.35(19) . . . . ?
C4A C2A B3A C1A 109.36(13) . . . . ?
C4A C2A B3A B4A 144.79(12) . . . . ?
C4A C2A B3A B7A -112.11(13) . . . . ?
C4A C2A B3A B8A -152.17(12) . . . . ?
C4A C2A B6A C1A -108.99(14) . . . . ?
C4A C2A B6A B5A -144.97(12) . . . . ?
C4A C2A B6A B10A 152.43(12) . . . . ?
C4A C2A B6A B11A 112.96(14) . . . . ?
C4A C2A B7A B3A 106.56(14) . . . . ?
C4A C2A B7A B8A 145.83(13) . . . . ?
C4A C2A B7A B11A -112.09(15) . . . . ?
C4A C2A B7A B12A -151.69(13) . . . . ?
C4A C2A B11A B6A -107.18(14) . . . . ?
C4A C2A B11A B7A 110.89(14) . . . . ?
C4A C2A B11A B10A -146.63(13) . . . . ?
C4A C2A B11A B12A 150.32(12) . . . . ?
C5A N1A B3A C1A 133.2(6) . . . . ?
C5A N1A B3A C2A -160.9(6) . . . . ?
C5A N1A B3A B4A 64.3(7) . . . . ?
C5A N1A B3A B7A -92.0(7) . . . . ?
C5A N1A B3A B8A -13.6(8) . . . . ?
B3A C1A C2A C4A -107.19(14) . . . . ?
B3A C1A C2A B6A 145.07(11) . . . . ?
B3A C1A C2A B7A 38.61(11) . . . . ?
B3A C1A C2A B11A 105.93(12) . . . . ?
B3A C1A B4A B5A -141.36(12) . . . . ?
B3A C1A B4A B8A -39.45(10) . . . . ?
B3A C1A B4A B9A -101.91(12) . . . . ?
B3A C1A B5A B4A 36.79(11) . . . . ?
B3A C1A B5A B6A -105.30(12) . . . . ?
B3A C1A B5A B9A -2.58(15) . . . . ?
B3A C1A B5A B10A -65.73(14) . . . . ?
B3A C1A B6A C2A -33.24(10) . . . . ?
B3A C1A B6A B5A 104.95(13) . . . . ?
B3A C1A B6A B10A 65.32(14) . . . . ?
B3A C1A B6A B11A 2.84(15) . . . . ?
B3A C2A B6A C1A 33.16(11) . . . . ?
B3A C2A B6A B5A -2.82(15) . . . . ?
B3A C2A B6A B10A -65.42(14) . . . . ?
B3A C2A B6A B11A -104.89(12) . . . . ?
B3A C2A B7A B8A 39.26(10) . . . . ?
B3A C2A B7A B11A 141.35(12) . . . . ?
B3A C2A B7A B12A 101.75(12) . . . . ?
B3A C2A B11A B6A 105.14(12) . . . . ?
B3A C2A B11A B7A -36.79(11) . . . . ?
B3A C2A B11A B10A 65.69(14) . . . . ?
B3A C2A B11A B12A 2.63(15) . . . . ?
B3A B4A B5A C1A -34.64(11) . . . . ?
B3A B4A B5A B6A -0.69(16) . . . . ?
B3A B4A B5A B9A 100.28(12) . . . . ?
B3A B4A B5A B10A 62.81(14) . . . . ?
B3A B4A B8A B7A -38.04(11) . . . . ?
B3A B4A B8A B9A -138.55(12) . . . . ?
B3A B4A B8A B12A -100.97(12) . . . . ?
B3A B4A B9A B5A -101.21(12) . . . . ?
B3A B4A B9A B8A 36.62(11) . . . . ?
B3A B4A B9A B10A -64.33(14) . . . . ?
B3A B4A B9A B12A -0.85(15) . . . . ?
B3A B7A B8A B4A 38.07(11) . . . . ?
B3A B7A B8A B9A 101.06(12) . . . . ?
B3A B7A B8A B12A 138.78(12) . . . . ?
B3A B7A B11A C2A 34.76(11) . . . . ?
B3A B7A B11A B6A 0.72(15) . . . . ?
B3A B7A B11A B10A -62.70(14) . . . . ?
B3A B7A B11A B12A -100.16(12) . . . . ?
B3A B7A B12A B8A -36.39(11) . . . . ?
B3A B7A B12A B9A 1.22(15) . . . . ?
B3A B7A B12A B10A 64.77(14) . . . . ?
B3A B7A B12A B11A 101.62(12) . . . . ?
B3A B8A B9A B4A -37.16(11) . . . . ?
B3A B8A B9A B5A 0.61(15) . . . . ?
B3A B8A B9A B10A 63.65(14) . . . . ?
B3A B8A B9A B12A 100.90(12) . . . . ?
B3A B8A B12A B7A 36.92(11) . . . . ?
B3A B8A B12A B9A -100.91(12) . . . . ?
B3A B8A B12A B10A -63.59(14) . . . . ?
B3A B8A B12A B11A -0.58(15) . . . . ?
B4A C1A C2A C4A -145.56(12) . . . . ?
B4A C1A C2A B3A -38.37(11) . . . . ?
B4A C1A C2A B6A 106.70(12) . . . . ?
B4A C1A C2A B7A 0.24(15) . . . . ?
B4A C1A C2A B11A 67.56(14) . . . . ?
B4A C1A B3A N1A -114.14(15) . . . . ?
B4A C1A B3A C2A 138.82(12) . . . . ?
B4A C1A B3A B7A 103.28(12) . . . . ?
B4A C1A B3A B8A 40.14(11) . . . . ?
B4A C1A B5A B6A -142.09(12) . . . . ?
B4A C1A B5A B9A -39.37(11) . . . . ?
B4A C1A B5A B10A -102.52(12) . . . . ?
B4A C1A B6A C2A -101.46(12) . . . . ?
B4A C1A B6A B5A 36.73(11) . . . . ?
B4A C1A B6A B10A -2.91(15) . . . . ?
B4A C1A B6A B11A -65.38(14) . . . . ?
B4A B3A B7A C2A 96.14(12) . . . . ?
B4A B3A B7A B8A -38.54(11) . . . . ?
B4A B3A B7A B11A 61.94(14) . . . . ?
B4A B3A B7A B12A -1.76(15) . . . . ?
B4A B3A B8A B7A 137.39(12) . . . . ?
B4A B3A B8A B9A 36.95(11) . . . . ?
B4A B3A B8A B12A 100.67(12) . . . . ?
B4A B5A B6A C1A -33.75(10) . . . . ?
B4A B5A B6A C2A 2.06(15) . . . . ?
B4A B5A B6A B10A 101.04(13) . . . . ?
B4A B5A B6A B11A 63.09(14) . . . . ?
B4A B5A B9A B8A -37.83(11) . . . . ?
B4A B5A B9A B10A -138.55(12) . . . . ?
B4A B5A B9A B12A -101.11(12) . . . . ?
B4A B5A B10A B6A -101.28(12) . . . . ?
B4A B5A B10A B9A 37.11(11) . . . . ?
B4A B5A B10A B11A -63.40(14) . . . . ?
B4A B5A B10A B12A -0.22(15) . . . . ?
B4A B8A B9A B5A 37.76(11) . . . . ?
B4A B8A B9A B10A 100.81(12) . . . . ?
B4A B8A B9A B12A 138.05(12) . . . . ?
B4A B8A B12A B7A 100.51(12) . . . . ?
B4A B8A B12A B9A -37.32(11) . . . . ?
B4A B8A B12A B10A -0.01(15) . . . . ?
B4A B8A B12A B11A 63.01(14) . . . . ?
B4A B9A B10A B5A -37.11(11) . . . . ?
B4A B9A B10A B6A 0.04(15) . . . . ?
B4A B9A B10A B11A 63.48(14) . . . . ?
B4A B9A B10A B12A 100.91(12) . . . . ?
B4A B9A B12A B7A -0.23(15) . . . . ?
B4A B9A B12A B8A 37.62(11) . . . . ?
B4A B9A B12A B10A -100.75(12) . . . . ?
B4A B9A B12A B11A -63.45(14) . . . . ?
B5A C1A C2A C4A 146.81(13) . . . . ?
B5A C1A C2A B3A -106.01(12) . . . . ?
B5A C1A C2A B6A 39.06(11) . . . . ?
B5A C1A C2A B7A -67.40(14) . . . . ?
B5A C1A C2A B11A -0.08(15) . . . . ?
B5A C1A B3A N1A -151.32(13) . . . . ?
B5A C1A B3A C2A 101.64(12) . . . . ?
B5A C1A B3A B4A -37.17(12) . . . . ?
B5A C1A B3A B7A 66.11(14) . . . . ?
B5A C1A B3A B8A 2.96(15) . . . . ?
B5A C1A B4A B3A 141.36(12) . . . . ?
B5A C1A B4A B8A 101.91(12) . . . . ?
B5A C1A B4A B9A 39.45(10) . . . . ?
B5A C1A B6A C2A -138.19(12) . . . . ?
B5A C1A B6A B10A -39.63(10) . . . . ?
B5A C1A B6A B11A -102.11(12) . . . . ?
B5A B4A B8A B3A 100.84(12) . . . . ?
B5A B4A B8A B7A 62.80(14) . . . . ?
B5A B4A B8A B9A -37.70(11) . . . . ?
B5A B4A B8A B12A -0.13(15) . . . . ?
B5A B4A B9A B8A 137.83(12) . . . . ?
B5A B4A B9A B10A 36.89(11) . . . . ?
B5A B4A B9A B12A 100.36(12) . . . . ?
B5A B6A B10A B9A -37.08(11) . . . . ?
B5A B6A B10A B11A -137.56(12) . . . . ?
B5A B6A B10A B12A -100.28(12) . . . . ?
B5A B6A B11A C2A -96.92(12) . . . . ?
B5A B6A B11A B7A -63.10(14) . . . . ?
B5A B6A B11A B10A 38.01(11) . . . . ?
B5A B6A B11A B12A 0.38(15) . . . . ?
B5A B9A B10A B6A 37.15(11) . . . . ?
B5A B9A B10A B11A 100.58(12) . . . . ?
B5A B9A B10A B12A 138.02(12) . . . . ?
B5A B9A B12A B7A 63.27(14) . . . . ?
B5A B9A B12A B8A 101.12(12) . . . . ?
B5A B9A B12A B10A -37.25(11) . . . . ?
B5A B9A B12A B11A 0.04(15) . . . . ?
B5A B10A B11A C2A 1.46(15) . . . . ?
B5A B10A B11A B6A -37.81(11) . . . . ?
B5A B10A B11A B7A 63.27(14) . . . . ?
B5A B10A B11A B12A 100.45(12) . . . . ?
B5A B10A B12A B7A -63.68(14) . . . . ?
B5A B10A B12A B8A 0.14(15) . . . . ?
B5A B10A B12A B9A 37.32(11) . . . . ?
B5A B10A B12A B11A -100.65(12) . . . . ?
B6A C1A C2A C4A 107.74(14) . . . . ?
B6A C1A C2A B3A -145.07(11) . . . . ?
B6A C1A C2A B7A -106.46(12) . . . . ?
B6A C1A C2A B11A -39.14(11) . . . . ?
B6A C1A B3A N1A 140.17(13) . . . . ?
B6A C1A B3A C2A 33.13(11) . . . . ?
B6A C1A B3A B4A -105.69(13) . . . . ?
B6A C1A B3A B7A -2.41(15) . . . . ?
B6A C1A B3A B8A -65.55(14) . . . . ?
B6A C1A B4A B3A 104.84(12) . . . . ?
B6A C1A B4A B5A -36.52(11) . . . . ?
B6A C1A B4A B8A 65.38(14) . . . . ?
B6A C1A B4A B9A 2.93(15) . . . . ?
B6A C1A B5A B4A 142.09(12) . . . . ?
B6A C1A B5A B9A 102.72(12) . . . . ?
B6A C1A B5A B10A 39.57(10) . . . . ?
B6A C2A B3A N1A -140.03(13) . . . . ?
B6A C2A B3A C1A -33.02(11) . . . . ?
B6A C2A B3A B4A 2.40(15) . . . . ?
B6A C2A B3A B7A 105.51(12) . . . . ?
B6A C2A B3A B8A 65.45(14) . . . . ?
B6A C2A B7A B3A -104.74(12) . . . . ?
B6A C2A B7A B8A -65.48(14) . . . . ?
B6A C2A B7A B11A 36.60(11) . . . . ?
B6A C2A B7A B12A -3.00(15) . . . . ?
B6A C2A B11A B7A -141.93(12) . . . . ?
B6A C2A B11A B10A -39.45(10) . . . . ?
B6A C2A B11A B12A -102.51(12) . . . . ?
B6A B5A B9A B4A 101.30(13) . . . . ?
B6A B5A B9A B8A 63.48(14) . . . . ?
B6A B5A B9A B10A -37.25(11) . . . . ?
B6A B5A B9A B12A 0.19(15) . . . . ?
B6A B5A B10A B9A 138.38(12) . . . . ?
B6A B5A B10A B11A 37.88(11) . . . . ?
B6A B5A B10A B12A 101.05(12) . . . . ?
B6A B10A B11A C2A 39.27(10) . . . . ?
B6A B10A B11A B7A 101.08(12) . . . . ?
B6A B10A B11A B12A 138.26(12) . . . . ?
B6A B10A B12A B7A -0.39(15) . . . . ?
B6A B10A B12A B8A 63.43(14) . . . . ?
B6A B10A B12A B9A 100.60(12) . . . . ?
B6A B10A B12A B11A -37.37(11) . . . . ?
B6A B11A B12A B7A -101.21(12) . . . . ?
B6A B11A B12A B8A -63.48(14) . . . . ?
B6A B11A B12A B9A -0.26(15) . . . . ?
B6A B11A B12A B10A 37.30(11) . . . . ?
B7A C2A B3A N1A 114.46(15) . . . . ?
B7A C2A B3A C1A -138.53(11) . . . . ?
B7A C2A B3A B4A -103.10(12) . . . . ?
B7A C2A B3A B8A -40.06(11) . . . . ?
B7A C2A B6A C1A 101.34(12) . . . . ?
B7A C2A B6A B5A 65.36(14) . . . . ?
B7A C2A B6A B10A 2.75(15) . . . . ?
B7A C2A B6A B11A -36.72(11) . . . . ?
B7A C2A B11A B6A 141.93(12) . . . . ?
B7A C2A B11A B10A 102.48(12) . . . . ?
B7A C2A B11A B12A 39.42(11) . . . . ?
B7A B3A B4A C1A -95.85(12) . . . . ?
B7A B3A B4A B5A -61.86(15) . . . . ?
B7A B3A B4A B8A 38.62(11) . . . . ?
B7A B3A B4A B9A 1.62(15) . . . . ?
B7A B3A B8A B4A -137.39(12) . . . . ?
B7A B3A B8A B9A -100.44(12) . . . . ?
B7A B3A B8A B12A -36.71(11) . . . . ?
B7A B8A B9A B4A -100.63(12) . . . . ?
B7A B8A B9A B5A -62.87(14) . . . . ?
B7A B8A B9A B10A 0.18(15) . . . . ?
B7A B8A B9A B12A 37.42(10) . . . . ?
B7A B8A B12A B9A -137.84(12) . . . . ?
B7A B8A B12A B10A -100.52(12) . . . . ?
B7A B8A B12A B11A -37.50(11) . . . . ?
B7A B11A B12A B8A 37.73(11) . . . . ?
B7A B11A B12A B9A 100.95(12) . . . . ?
B7A B11A B12A B10A 138.51(12) . . . . ?
B8A B3A B4A C1A -134.47(12) . . . . ?
B8A B3A B4A B5A -100.47(12) . . . . ?
B8A B3A B4A B9A -37.00(11) . . . . ?
B8A B3A B7A C2A 134.68(12) . . . . ?
B8A B3A B7A B11A 100.48(12) . . . . ?
B8A B3A B7A B12A 36.78(11) . . . . ?
B8A B4A B5A C1A -97.23(12) . . . . ?
B8A B4A B5A B6A -63.27(14) . . . . ?
B8A B4A B5A B9A 37.69(11) . . . . ?
B8A B4A B5A B10A 0.22(15) . . . . ?
B8A B4A B9A B5A -137.83(12) . . . . ?
B8A B4A B9A B10A -100.95(12) . . . . ?
B8A B4A B9A B12A -37.47(11) . . . . ?
B8A B7A B11A C2A 97.35(12) . . . . ?
B8A B7A B11A B6A 63.31(14) . . . . ?
B8A B7A B11A B10A -0.10(15) . . . . ?
B8A B7A B11A B12A -37.56(11) . . . . ?
B8A B7A B12A B9A 37.61(11) . . . . ?
B8A B7A B12A B10A 101.16(12) . . . . ?
B8A B7A B12A B11A 138.01(12) . . . . ?
B8A B9A B10A B5A -100.82(12) . . . . ?
B8A B9A B10A B6A -63.67(14) . . . . ?
B8A B9A B10A B11A -0.24(15) . . . . ?
B8A B9A B10A B12A 37.19(11) . . . . ?
B8A B9A B12A B7A -37.85(11) . . . . ?
B8A B9A B12A B10A -138.37(12) . . . . ?
B8A B9A B12A B11A -101.08(12) . . . . ?
B9A B4A B5A C1A -134.92(12) . . . . ?
B9A B4A B5A B6A -100.96(13) . . . . ?
B9A B4A B5A B10A -37.47(11) . . . . ?
B9A B4A B8A B3A 138.55(12) . . . . ?
B9A B4A B8A B7A 100.51(12) . . . . ?
B9A B4A B8A B12A 37.57(11) . . . . ?
B9A B5A B6A C1A -97.20(12) . . . . ?
B9A B5A B6A C2A -61.38(14) . . . . ?
B9A B5A B6A B10A 37.60(11) . . . . ?
B9A B5A B6A B11A -0.35(15) . . . . ?
B9A B5A B10A B6A -138.38(12) . . . . ?
B9A B5A B10A B11A -100.51(12) . . . . ?
B9A B5A B10A B12A -37.33(10) . . . . ?
B9A B8A B12A B7A 137.84(12) . . . . ?
B9A B8A B12A B10A 37.32(11) . . . . ?
B9A B8A B12A B11A 100.33(12) . . . . ?
B9A B10A B11A C2A -61.59(14) . . . . ?
B9A B10A B11A B6A -100.86(13) . . . . ?
B9A B10A B11A B7A 0.21(15) . . . . ?
B9A B10A B11A B12A 37.39(11) . . . . ?
B9A B10A B12A B7A -100.99(12) . . . . ?
B9A B10A B12A B8A -37.17(11) . . . . ?
B9A B10A B12A B11A -137.96(12) . . . . ?
B10A B5A B6A C1A -134.80(12) . . . . ?
B10A B5A B6A C2A -98.98(12) . . . . ?
B10A B5A B6A B11A -37.95(11) . . . . ?
B10A B5A B9A B4A 138.55(12) . . . . ?
B10A B5A B9A B8A 100.73(12) . . . . ?
B10A B5A B9A B12A 37.44(11) . . . . ?
B10A B6A B11A C2A -134.93(12) . . . . ?
B10A B6A B11A B7A -101.11(12) . . . . ?
B10A B6A B11A B12A -37.63(11) . . . . ?
B10A B9A B12A B7A 100.52(12) . . . . ?
B10A B9A B12A B8A 138.37(12) . . . . ?
B10A B9A B12A B11A 37.30(11) . . . . ?
B10A B11A B12A B7A -138.51(12) . . . . ?
B10A B11A B12A B8A -100.78(12) . . . . ?
B10A B11A B12A B9A -37.56(11) . . . . ?
B11A C2A B3A N1A 151.52(13) . . . . ?
B11A C2A B3A C1A -101.47(12) . . . . ?
B11A C2A B3A B4A -66.04(14) . . . . ?
B11A C2A B3A B7A 37.06(11) . . . . ?
B11A C2A B3A B8A -3.00(15) . . . . ?
B11A C2A B6A C1A 138.05(11) . . . . ?
B11A C2A B6A B5A 102.08(12) . . . . ?
B11A C2A B6A B10A 39.47(10) . . . . ?
B11A C2A B7A B3A -141.35(12) . . . . ?
B11A C2A B7A B8A -102.08(12) . . . . ?
B11A C2A B7A B12A -39.60(11) . . . . ?
B11A B6A B10A B5A 137.56(12) . . . . ?
B11A B6A B10A B9A 100.48(12) . . . . ?
B11A B6A B10A B12A 37.28(11) . . . . ?
B11A B7A B8A B3A -101.11(12) . . . . ?
B11A B7A B8A B4A -63.03(14) . . . . ?
B11A B7A B8A B9A -0.05(15) . . . . ?
B11A B7A B8A B12A 37.67(11) . . . . ?
B11A B7A B12A B8A -138.01(12) . . . . ?
B11A B7A B12A B9A -100.40(12) . . . . ?
B11A B7A B12A B10A -36.84(11) . . . . ?
B11A B10A B12A B7A 36.97(11) . . . . ?
B11A B10A B12A B8A 100.79(12) . . . . ?
B11A B10A B12A B9A 137.96(12) . . . . ?
B12A B7A B8A B3A -138.78(12) . . . . ?
B12A B7A B8A B4A -100.70(12) . . . . ?
B12A B7A B8A B9A -37.71(11) . . . . ?
B12A B7A B11A C2A 134.92(12) . . . . ?
B12A B7A B11A B6A 100.88(12) . . . . ?
B12A B7A B11A B10A 37.46(11) . . . . ?
B12A B8A B9A B4A -138.05(12) . . . . ?
B12A B8A B9A B5A -100.29(12) . . . . ?
B12A B8A B9A B10A -37.25(11) . . . . ?
B12A B9A B10A B5A -138.02(12) . . . . ?
B12A B9A B10A B6A -100.87(12) . . . . ?
B12A B9A B10A B11A -37.43(11) . . . . ?
B12A B10A B11A C2A -98.99(12) . . . . ?
B12A B10A B11A B6A -138.26(12) . . . . ?
B12A B10A B11A B7A -37.18(11) . . . . ?
N1B B3B B4B C1B 104.87(15) . . . . ?
N1B B3B B4B B5B 139.10(14) . . . . ?
N1B B3B B4B B8B -120.52(16) . . . . ?
N1B B3B B4B B9B -157.62(13) . . . . ?
N1B B3B B7B C2B -105.04(15) . . . . ?
N1B B3B B7B B8B 120.57(16) . . . . ?
N1B B3B B7B B11B -138.85(14) . . . . ?
N1B B3B B7B B12B 157.66(13) . . . . ?
N1B B3B B8B B4B 111.07(18) . . . . ?
N1B B3B B8B B7B -111.31(18) . . . . ?
N1B B3B B8B B9B 148.25(15) . . . . ?
N1B B3B B8B B12B -148.27(15) . . . . ?
C1B C2B B3B N1B -106.97(14) . . . . ?
C1B C2B B3B B4B 35.48(10) . . . . ?
C1B C2B B3B B7B 138.84(11) . . . . ?
C1B C2B B3B B8B 98.53(12) . . . . ?
C1B C2B B6B B5B -36.21(10) . . . . ?
C1B C2B B6B B10B -98.90(12) . . . . ?
C1B C2B B6B B11B -138.39(11) . . . . ?
C1B C2B B7B B3B -38.15(11) . . . . ?
C1B C2B B7B B8B 1.29(15) . . . . ?
C1B C2B B7B B11B 103.46(12) . . . . ?
C1B C2B B7B B12B 63.89(14) . . . . ?
C1B C2B B11B B6B 38.41(11) . . . . ?
C1B C2B B11B B7B -103.30(12) . . . . ?
C1B C2B B11B B10B -0.85(14) . . . . ?
C1B C2B B11B B12B -63.72(14) . . . . ?
C1B B3B B4B B5B 34.22(10) . . . . ?
C1B B3B B4B B8B 134.60(12) . . . . ?
C1B B3B B4B B9B 97.51(12) . . . . ?
C1B B3B B7B C2B 34.93(10) . . . . ?
C1B B3B B7B B8B -99.47(12) . . . . ?
C1B B3B B7B B11B 1.12(15) . . . . ?
C1B B3B B7B B12B -62.38(13) . . . . ?
C1B B3B B8B B4B -38.91(10) . . . . ?
C1B B3B B8B B7B 98.71(12) . . . . ?
C1B B3B B8B B9B -1.73(15) . . . . ?
C1B B3B B8B B12B 61.75(14) . . . . ?
C1B B4B B5B B6B 33.81(10) . . . . ?
C1B B4B B5B B9B 134.69(12) . . . . ?
C1B B4B B5B B10B 97.25(12) . . . . ?
C1B B4B B8B B3B 39.63(10) . . . . ?
C1B B4B B8B B7B 1.72(14) . . . . ?
C1B B4B B8B B9B -98.72(12) . . . . ?
C1B B4B B8B B12B -61.38(14) . . . . ?
C1B B4B B9B B5B -38.85(10) . . . . ?
C1B B4B B9B B8B 99.16(12) . . . . ?
C1B B4B B9B B10B -1.97(14) . . . . ?
C1B B4B B9B B12B 61.62(13) . . . . ?
C1B B5B B6B C2B 35.99(10) . . . . ?
C1B B5B B6B B10B 135.02(12) . . . . ?
C1B B5B B6B B11B 97.09(12) . . . . ?
C1B B5B B9B B4B 39.09(10) . . . . ?
C1B B5B B9B B8B 1.43(15) . . . . ?
C1B B5B B9B B10B -99.54(12) . . . . ?
C1B B5B B9B B12B -62.21(14) . . . . ?
C1B B5B B10B B6B -39.07(10) . . . . ?
C1B B5B B10B B9B 98.94(12) . . . . ?
C1B B5B B10B B11B -1.33(15) . . . . ?
C1B B5B B10B B12B 61.84(14) . . . . ?
C1B B6B B10B B5B 38.73(10) . . . . ?
C1B B6B B10B B9B 1.44(14) . . . . ?
C1B B6B B10B B11B -98.99(12) . . . . ?
C1B B6B B10B B12B -61.58(13) . . . . ?
C1B B6B B11B C2B -35.75(10) . . . . ?
C1B B6B B11B B7B -1.76(14) . . . . ?
C1B B6B B11B B10B 99.29(12) . . . . ?
C1B B6B B11B B12B 61.63(14) . . . . ?
C2B C1B B3B N1B 107.18(14) . . . . ?
C2B C1B B3B B4B -138.73(11) . . . . ?
C2B C1B B3B B7B -35.45(10) . . . . ?
C2B C1B B3B B8B -98.68(12) . . . . ?
C2B C1B B4B B3B 38.28(11) . . . . ?
C2B C1B B4B B5B -102.91(12) . . . . ?
C2B C1B B4B B8B -0.95(14) . . . . ?
C2B C1B B4B B9B -63.36(13) . . . . ?
C2B C1B B5B B4B 103.55(12) . . . . ?
C2B C1B B5B B6B -38.52(11) . . . . ?
C2B C1B B5B B9B 63.97(14) . . . . ?
C2B C1B B5B B10B 0.83(15) . . . . ?
C2B C1B B6B B5B 138.11(11) . . . . ?
C2B C1B B6B B10B 98.57(11) . . . . ?
C2B C1B B6B B11B 35.85(10) . . . . ?
C2B B3B B4B C1B -34.99(10) . . . . ?
C2B B3B B4B B5B -0.77(14) . . . . ?
C2B B3B B4B B8B 99.61(12) . . . . ?
C2B B3B B4B B9B 62.52(13) . . . . ?
C2B B3B B7B B8B -134.40(11) . . . . ?
C2B B3B B7B B11B -33.81(10) . . . . ?
C2B B3B B7B B12B -97.31(12) . . . . ?
C2B B3B B8B B4B -98.47(12) . . . . ?
C2B B3B B8B B7B 39.15(10) . . . . ?
C2B B3B B8B B9B -61.30(14) . . . . ?
C2B B3B B8B B12B 2.18(14) . . . . ?
C2B B6B B10B B5B 99.17(12) . . . . ?
C2B B6B B10B B9B 61.88(13) . . . . ?
C2B B6B B10B B11B -38.55(10) . . . . ?
C2B B6B B10B B12B -1.14(14) . . . . ?
C2B B6B B11B B7B 33.99(10) . . . . ?
C2B B6B B11B B10B 135.04(12) . . . . ?
C2B B6B B11B B12B 97.37(12) . . . . ?
C2B B7B B8B B3B -39.86(10) . . . . ?
C2B B7B B8B B4B -1.85(15) . . . . ?
C2B B7B B8B B9B 61.29(14) . . . . ?
C2B B7B B8B B12B 98.68(12) . . . . ?
C2B B7B B11B B6B -34.09(10) . . . . ?
C2B B7B B11B B10B -97.32(12) . . . . ?
C2B B7B B11B B12B -134.73(12) . . . . ?
C2B B7B B12B B8B -99.25(12) . . . . ?
C2B B7B B12B B9B -61.94(14) . . . . ?
C2B B7B B12B B10B 1.70(15) . . . . ?
C2B B7B B12B B11B 38.71(10) . . . . ?
C2B B11B B12B B7B -39.11(10) . . . . ?
C2B B11B B12B B8B -1.53(15) . . . . ?
C2B B11B B12B B9B 61.63(14) . . . . ?
C2B B11B B12B B10B 99.35(12) . . . . ?
C3B C1B C2B C4B 0.04(19) . . . . ?
C3B C1B C2B B3B 107.57(14) . . . . ?
C3B C1B C2B B6B -107.43(14) . . . . ?
C3B C1B C2B B7B 145.82(13) . . . . ?
C3B C1B C2B B11B -146.49(12) . . . . ?
C3B C1B B3B N1B -1.97(19) . . . . ?
C3B C1B B3B C2B -109.16(13) . . . . ?
C3B C1B B3B B4B 112.11(14) . . . . ?
C3B C1B B3B B7B -144.61(12) . . . . ?
C3B C1B B3B B8B 152.16(12) . . . . ?
C3B C1B B4B B3B -106.84(14) . . . . ?
C3B C1B B4B B5B 111.96(14) . . . . ?
C3B C1B B4B B8B -146.08(13) . . . . ?
C3B C1B B4B B9B 151.52(12) . . . . ?
C3B C1B B5B B4B -111.08(14) . . . . ?
C3B C1B B5B B6B 106.84(14) . . . . ?
C3B C1B B5B B9B -150.67(13) . . . . ?
C3B C1B B5B B10B 146.19(13) . . . . ?
C3B C1B B6B C2B 108.98(13) . . . . ?
C3B C1B B6B B5B -112.91(14) . . . . ?
C3B C1B B6B B10B -152.44(12) . . . . ?
C3B C1B B6B B11B 144.84(12) . . . . ?
C4B C2B B3B N1B 1.81(19) . . . . ?
C4B C2B B3B C1B 108.78(13) . . . . ?
C4B C2B B3B B4B 144.25(12) . . . . ?
C4B C2B B3B B7B -112.38(14) . . . . ?
C4B C2B B3B B8B -152.70(12) . . . . ?
C4B C2B B6B C1B -108.60(14) . . . . ?
C4B C2B B6B B5B -144.81(12) . . . . ?
C4B C2B B6B B10B 152.50(12) . . . . ?
C4B C2B B6B B11B 113.02(14) . . . . ?
C4B C2B B7B B3B 106.46(14) . . . . ?
C4B C2B B7B B8B 145.90(13) . . . . ?
C4B C2B B7B B11B -111.93(15) . . . . ?
C4B C2B B7B B12B -151.50(13) . . . . ?
C4B C2B B11B B6B -106.85(14) . . . . ?
C4B C2B B11B B7B 111.44(14) . . . . ?
C4B C2B B11B B10B -146.11(12) . . . . ?
C4B C2B B11B B12B 151.02(12) . . . . ?
C5B N1B B3B C1B 159.6(6) . . . . ?
C5B N1B B3B C2B -134.5(6) . . . . ?
C5B N1B B3B B4B 90.6(6) . . . . ?
C5B N1B B3B B7B -65.3(7) . . . . ?
C5B N1B B3B B8B 12.8(7) . . . . ?
B3B C1B C2B C4B -107.52(14) . . . . ?
B3B C1B C2B B6B 145.00(11) . . . . ?
B3B C1B C2B B7B 38.25(11) . . . . ?
B3B C1B C2B B11B 105.94(12) . . . . ?
B3B C1B B4B B5B -141.19(12) . . . . ?
B3B C1B B4B B8B -39.23(10) . . . . ?
B3B C1B B4B B9B -101.64(12) . . . . ?
B3B C1B B5B B4B 36.93(11) . . . . ?
B3B C1B B5B B6B -105.15(12) . . . . ?
B3B C1B B5B B9B -2.66(15) . . . . ?
B3B C1B B5B B10B -65.80(14) . . . . ?
B3B C1B B6B C2B -33.25(11) . . . . ?
B3B C1B B6B B5B 104.86(12) . . . . ?
B3B C1B B6B B10B 65.33(14) . . . . ?
B3B C1B B6B B11B 2.61(15) . . . . ?
B3B C2B B6B C1B 33.26(11) . . . . ?
B3B C2B B6B B5B -2.95(15) . . . . ?
B3B C2B B6B B10B -65.65(14) . . . . ?
B3B C2B B6B B11B -105.13(12) . . . . ?
B3B C2B B7B B8B 39.44(10) . . . . ?
B3B C2B B7B B11B 141.61(12) . . . . ?
B3B C2B B7B B12B 102.04(12) . . . . ?
B3B C2B B11B B6B 105.20(12) . . . . ?
B3B C2B B11B B7B -36.51(11) . . . . ?
B3B C2B B11B B10B 65.94(14) . . . . ?
B3B C2B B11B B12B 3.07(15) . . . . ?
B3B B4B B5B C1B -34.77(10) . . . . ?
B3B B4B B5B B6B -0.96(15) . . . . ?
B3B B4B B5B B9B 99.92(12) . . . . ?
B3B B4B B5B B10B 62.47(14) . . . . ?
B3B B4B B8B B7B -37.91(11) . . . . ?
B3B B4B B8B B9B -138.35(12) . . . . ?
B3B B4B B8B B12B -101.01(12) . . . . ?
B3B B4B B9B B5B -101.37(12) . . . . ?
B3B B4B B9B B8B 36.65(11) . . . . ?
B3B B4B B9B B10B -64.49(14) . . . . ?
B3B B4B B9B B12B -0.90(15) . . . . ?
B3B B7B B8B B4B 38.01(11) . . . . ?
B3B B7B B8B B9B 101.15(12) . . . . ?
B3B B7B B8B B12B 138.54(12) . . . . ?
B3B B7B B11B C2B 34.49(11) . . . . ?
B3B B7B B11B B6B 0.40(15) . . . . ?
B3B B7B B11B B10B -62.83(14) . . . . ?
B3B B7B B11B B12B -100.24(13) . . . . ?
B3B B7B B12B B8B -36.59(11) . . . . ?
B3B B7B B12B B9B 0.73(15) . . . . ?
B3B B7B B12B B10B 64.36(14) . . . . ?
B3B B7B B12B B11B 101.37(12) . . . . ?
B3B B8B B9B B4B -37.42(11) . . . . ?
B3B B8B B9B B5B 0.21(15) . . . . ?
B3B B8B B9B B10B 63.39(14) . . . . ?
B3B B8B B9B B12B 100.77(12) . . . . ?
B3B B8B B12B B7B 37.12(11) . . . . ?
B3B B8B B12B B9B -100.98(12) . . . . ?
B3B B8B B12B B10B -63.59(14) . . . . ?
B3B B8B B12B B11B -0.44(15) . . . . ?
B4B C1B C2B C4B -146.00(12) . . . . ?
B4B C1B C2B B3B -38.47(11) . . . . ?
B4B C1B C2B B6B 106.53(12) . . . . ?
B4B C1B C2B B7B -0.22(15) . . . . ?
B4B C1B C2B B11B 67.47(14) . . . . ?
B4B C1B B3B N1B -114.09(15) . . . . ?
B4B C1B B3B C2B 138.73(11) . . . . ?
B4B C1B B3B B7B 103.28(12) . . . . ?
B4B C1B B3B B8B 40.05(11) . . . . ?
B4B C1B B5B B6B -142.07(12) . . . . ?
B4B C1B B5B B9B -39.59(11) . . . . ?
B4B C1B B5B B10B -102.72(12) . . . . ?
B4B C1B B6B C2B -101.45(12) . . . . ?
B4B C1B B6B B5B 36.66(11) . . . . ?
B4B C1B B6B B10B -2.88(15) . . . . ?
B4B C1B B6B B11B -65.60(14) . . . . ?
B4B B3B B7B C2B 96.01(12) . . . . ?
B4B B3B B7B B8B -38.39(11) . . . . ?
B4B B3B B7B B11B 62.20(14) . . . . ?
B4B B3B B7B B12B -1.30(15) . . . . ?
B4B B3B B8B B7B 137.62(12) . . . . ?
B4B B3B B8B B9B 37.18(11) . . . . ?
B4B B3B B8B B12B 100.66(12) . . . . ?
B4B B5B B6B C1B -33.68(10) . . . . ?
B4B B5B B6B C2B 2.31(15) . . . . ?
B4B B5B B6B B10B 101.34(12) . . . . ?
B4B B5B B6B B11B 63.41(14) . . . . ?
B4B B5B B9B B8B -37.66(11) . . . . ?
B4B B5B B9B B10B -138.63(12) . . . . ?
B4B B5B B9B B12B -101.30(12) . . . . ?
B4B B5B B10B B6B -100.88(12) . . . . ?
B4B B5B B10B B9B 37.13(11) . . . . ?
B4B B5B B10B B11B -63.14(14) . . . . ?
B4B B5B B10B B12B 0.02(15) . . . . ?
B4B B8B B9B B5B 37.63(11) . . . . ?
B4B B8B B9B B10B 100.81(13) . . . . ?
B4B B8B B9B B12B 138.19(12) . . . . ?
B4B B8B B12B B7B 100.87(12) . . . . ?
B4B B8B B12B B9B -37.23(11) . . . . ?
B4B B8B B12B B10B 0.16(15) . . . . ?
B4B B8B B12B B11B 63.31(14) . . . . ?
B4B B9B B10B B5B -37.08(11) . . . . ?
B4B B9B B10B B6B 0.33(15) . . . . ?
B4B B9B B10B B11B 63.65(14) . . . . ?
B4B B9B B10B B12B 101.15(12) . . . . ?
B4B B9B B12B B7B 0.11(15) . . . . ?
B4B B9B B12B B8B 37.54(11) . . . . ?
B4B B9B B12B B10B -100.76(13) . . . . ?
B4B B9B B12B B11B -63.27(14) . . . . ?
B5B C1B C2B C4B 146.54(12) . . . . ?
B5B C1B C2B B3B -105.93(12) . . . . ?
B5B C1B C2B B6B 39.07(11) . . . . ?
B5B C1B C2B B7B -67.68(14) . . . . ?
B5B C1B C2B B11B 0.01(15) . . . . ?
B5B C1B B3B N1B -151.33(13) . . . . ?
B5B C1B B3B C2B 101.48(12) . . . . ?
B5B C1B B3B B4B -37.24(11) . . . . ?
B5B C1B B3B B7B 66.03(14) . . . . ?
B5B C1B B3B B8B 2.80(15) . . . . ?
B5B C1B B4B B3B 141.19(12) . . . . ?
B5B C1B B4B B8B 101.96(12) . . . . ?
B5B C1B B4B B9B 39.56(10) . . . . ?
B5B C1B B6B C2B -138.11(11) . . . . ?
B5B C1B B6B B10B -39.53(10) . . . . ?
B5B C1B B6B B11B -102.25(12) . . . . ?
B5B B4B B8B B3B 100.86(12) . . . . ?
B5B B4B B8B B7B 62.95(14) . . . . ?
B5B B4B B8B B9B -37.49(11) . . . . ?
B5B B4B B8B B12B -0.15(15) . . . . ?
B5B B4B B9B B8B 138.01(12) . . . . ?
B5B B4B B9B B10B 36.88(10) . . . . ?
B5B B4B B9B B12B 100.46(12) . . . . ?
B5B B6B B10B B9B -37.29(11) . . . . ?
B5B B6B B10B B11B -137.72(12) . . . . ?
B5B B6B B10B B12B -100.31(12) . . . . ?
B5B B6B B11B C2B -97.11(12) . . . . ?
B5B B6B B11B B7B -63.12(14) . . . . ?
B5B B6B B11B B10B 37.93(11) . . . . ?
B5B B6B B11B B12B 0.27(15) . . . . ?
B5B B9B B10B B6B 37.41(11) . . . . ?
B5B B9B B10B B11B 100.73(12) . . . . ?
B5B B9B B10B B12B 138.23(12) . . . . ?
B5B B9B B12B B7B 63.72(14) . . . . ?
B5B B9B B12B B8B 101.15(12) . . . . ?
B5B B9B B12B B10B -37.16(11) . . . . ?
B5B B9B B12B B11B 0.34(15) . . . . ?
B5B B10B B11B C2B 1.33(15) . . . . ?
B5B B10B B11B B6B -37.70(11) . . . . ?
B5B B10B B11B B7B 63.16(14) . . . . ?
B5B B10B B11B B12B 100.36(12) . . . . ?
B5B B10B B12B B7B -63.61(14) . . . . ?
B5B B10B B12B B8B -0.12(15) . . . . ?
B5B B10B B12B B9B 37.09(11) . . . . ?
B5B B10B B12B B11B -100.75(12) . . . . ?
B6B C1B C2B C4B 107.47(14) . . . . ?
B6B C1B C2B B3B -145.00(11) . . . . ?
B6B C1B C2B B7B -106.75(12) . . . . ?
B6B C1B C2B B11B -39.06(11) . . . . ?
B6B C1B B3B N1B 140.27(13) . . . . ?
B6B C1B B3B C2B 33.09(11) . . . . ?
B6B C1B B3B B4B -105.64(13) . . . . ?
B6B C1B B3B B7B -2.36(15) . . . . ?
B6B C1B B3B B8B -65.60(14) . . . . ?
B6B C1B B4B B3B 104.70(12) . . . . ?
B6B C1B B4B B5B -36.49(11) . . . . ?
B6B C1B B4B B8B 65.47(14) . . . . ?
B6B C1B B4B B9B 3.07(15) . . . . ?
B6B C1B B5B B4B 142.07(12) . . . . ?
B6B C1B B5B B9B 102.49(12) . . . . ?
B6B C1B B5B B10B 39.35(10) . . . . ?
B6B C2B B3B N1B -140.08(13) . . . . ?
B6B C2B B3B C1B -33.11(11) . . . . ?
B6B C2B B3B B4B 2.36(15) . . . . ?
B6B C2B B3B B7B 105.73(12) . . . . ?
B6B C2B B3B B8B 65.41(14) . . . . ?
B6B C2B B7B B3B -104.62(12) . . . . ?
B6B C2B B7B B8B -65.18(14) . . . . ?
B6B C2B B7B B11B 36.99(11) . . . . ?
B6B C2B B7B B12B -2.58(15) . . . . ?
B6B C2B B11B B7B -141.71(11) . . . . ?
B6B C2B B11B B10B -39.26(10) . . . . ?
B6B C2B B11B B12B -102.13(12) . . . . ?
B6B B5B B9B B4B 101.13(12) . . . . ?
B6B B5B B9B B8B 63.47(14) . . . . ?
B6B B5B B9B B10B -37.50(11) . . . . ?
B6B B5B B9B B12B -0.18(15) . . . . ?
B6B B5B B10B B9B 138.01(12) . . . . ?
B6B B5B B10B B11B 37.74(11) . . . . ?
B6B B5B B10B B12B 100.91(12) . . . . ?
B6B B10B B11B C2B 39.03(10) . . . . ?
B6B B10B B11B B7B 100.86(12) . . . . ?
B6B B10B B11B B12B 138.06(12) . . . . ?
B6B B10B B12B B7B -0.35(15) . . . . ?
B6B B10B B12B B8B 63.15(14) . . . . ?
B6B B10B B12B B9B 100.35(12) . . . . ?
B6B B10B B12B B11B -37.49(10) . . . . ?
B6B B11B B12B B7B -101.11(12) . . . . ?
B6B B11B B12B B8B -63.53(14) . . . . ?
B6B B11B B12B B9B -0.37(15) . . . . ?
B6B B11B B12B B10B 37.35(11) . . . . ?
B7B C2B B3B N1B 114.19(15) . . . . ?
B7B C2B B3B C1B -138.84(11) . . . . ?
B7B C2B B3B B4B -103.37(12) . . . . ?
B7B C2B B3B B8B -40.32(11) . . . . ?
B7B C2B B6B C1B 101.28(12) . . . . ?
B7B C2B B6B B5B 65.07(14) . . . . ?
B7B C2B B6B B10B 2.38(15) . . . . ?
B7B C2B B6B B11B -37.10(11) . . . . ?
B7B C2B B11B B6B 141.71(11) . . . . ?
B7B C2B B11B B10B 102.45(12) . . . . ?
B7B C2B B11B B12B 39.58(11) . . . . ?
B7B B3B B4B C1B -96.15(12) . . . . ?
B7B B3B B4B B5B -61.92(14) . . . . ?
B7B B3B B4B B8B 38.46(11) . . . . ?
B7B B3B B4B B9B 1.36(15) . . . . ?
B7B B3B B8B B4B -137.62(12) . . . . ?
B7B B3B B8B B9B -100.44(12) . . . . ?
B7B B3B B8B B12B -36.96(11) . . . . ?
B7B B8B B9B B4B -100.93(12) . . . . ?
B7B B8B B9B B5B -63.30(14) . . . . ?
B7B B8B B9B B10B -0.12(15) . . . . ?
B7B B8B B9B B12B 37.26(10) . . . . ?
B7B B8B B12B B9B -138.11(12) . . . . ?
B7B B8B B12B B10B -100.71(12) . . . . ?
B7B B8B B12B B11B -37.57(11) . . . . ?
B7B B11B B12B B8B 37.58(11) . . . . ?
B7B B11B B12B B9B 100.74(12) . . . . ?
B7B B11B B12B B10B 138.46(12) . . . . ?
B8B B3B B4B C1B -134.60(12) . . . . ?
B8B B3B B4B B5B -100.38(12) . . . . ?
B8B B3B B4B B9B -37.10(11) . . . . ?
B8B B3B B7B C2B 134.40(11) . . . . ?
B8B B3B B7B B11B 100.59(12) . . . . ?
B8B B3B B7B B12B 37.09(11) . . . . ?
B8B B4B B5B C1B -97.17(12) . . . . ?
B8B B4B B5B B6B -63.36(14) . . . . ?
B8B B4B B5B B9B 37.52(11) . . . . ?
B8B B4B B5B B10B 0.08(15) . . . . ?
B8B B4B B9B B5B -138.01(12) . . . . ?
B8B B4B B9B B10B -101.13(12) . . . . ?
B8B B4B B9B B12B -37.55(11) . . . . ?
B8B B7B B11B C2B 97.03(12) . . . . ?
B8B B7B B11B B6B 62.94(14) . . . . ?
B8B B7B B11B B10B -0.29(15) . . . . ?
B8B B7B B11B B12B -37.70(11) . . . . ?
B8B B7B B12B B9B 37.31(11) . . . . ?
B8B B7B B12B B10B 100.95(12) . . . . ?
B8B B7B B12B B11B 137.96(12) . . . . ?
B8B B9B B10B B5B -100.79(12) . . . . ?
B8B B9B B10B B6B -63.38(14) . . . . ?
B8B B9B B10B B11B -0.06(15) . . . . ?
B8B B9B B10B B12B 37.43(11) . . . . ?
B8B B9B B12B B7B -37.43(11) . . . . ?
B8B B9B B12B B10B -138.31(12) . . . . ?
B8B B9B B12B B11B -100.81(12) . . . . ?
B9B B4B B5B C1B -134.69(12) . . . . ?
B9B B4B B5B B6B -100.88(13) . . . . ?
B9B B4B B5B B10B -37.45(11) . . . . ?
B9B B4B B8B B3B 138.35(12) . . . . ?
B9B B4B B8B B7B 100.44(12) . . . . ?
B9B B4B B8B B12B 37.34(11) . . . . ?
B9B B5B B6B C1B -97.14(12) . . . . ?
B9B B5B B6B C2B -61.16(14) . . . . ?
B9B B5B B6B B10B 37.88(11) . . . . ?
B9B B5B B6B B11B -0.06(15) . . . . ?
B9B B5B B10B B6B -138.01(12) . . . . ?
B9B B5B B10B B11B -100.27(12) . . . . ?
B9B B5B B10B B12B -37.10(11) . . . . ?
B9B B8B B12B B7B 138.11(12) . . . . ?
B9B B8B B12B B10B 37.40(11) . . . . ?
B9B B8B B12B B11B 100.54(12) . . . . ?
B9B B10B B11B C2B -61.61(14) . . . . ?
B9B B10B B11B B6B -100.64(12) . . . . ?
B9B B10B B11B B7B 0.22(15) . . . . ?
B9B B10B B11B B12B 37.42(11) . . . . ?
B9B B10B B12B B7B -100.70(12) . . . . ?
B9B B10B B12B B8B -37.21(11) . . . . ?
B9B B10B B12B B11B -137.84(12) . . . . ?
B10B B5B B6B C1B -135.02(12) . . . . ?
B10B B5B B6B C2B -99.03(12) . . . . ?
B10B B5B B6B B11B -37.93(11) . . . . ?
B10B B5B B9B B4B 138.63(12) . . . . ?
B10B B5B B9B B8B 100.97(12) . . . . ?
B10B B5B B9B B12B 37.33(11) . . . . ?
B10B B6B B11B C2B -135.04(12) . . . . ?
B10B B6B B11B B7B -101.05(12) . . . . ?
B10B B6B B11B B12B -37.66(11) . . . . ?
B10B B9B B12B B7B 100.88(12) . . . . ?
B10B B9B B12B B8B 138.31(12) . . . . ?
B10B B9B B12B B11B 37.50(11) . . . . ?
B10B B11B B12B B7B -138.46(12) . . . . ?
B10B B11B B12B B8B -100.88(12) . . . . ?
B10B B11B B12B B9B -37.72(11) . . . . ?
B11B C2B B3B N1B 151.15(13) . . . . ?
B11B C2B B3B C1B -101.88(12) . . . . ?
B11B C2B B3B B4B -66.41(14) . . . . ?
B11B C2B B3B B7B 36.96(11) . . . . ?
B11B C2B B3B B8B -3.36(15) . . . . ?
B11B C2B B6B C1B 138.39(11) . . . . ?
B11B C2B B6B B5B 102.18(12) . . . . ?
B11B C2B B6B B10B 39.48(10) . . . . ?
B11B C2B B7B B3B -141.61(12) . . . . ?
B11B C2B B7B B8B -102.17(12) . . . . ?
B11B C2B B7B B12B -39.57(11) . . . . ?
B11B B6B B10B B5B 137.72(12) . . . . ?
B11B B6B B10B B9B 100.43(12) . . . . ?
B11B B6B B10B B12B 37.41(10) . . . . ?
B11B B7B B8B B3B -100.90(12) . . . . ?
B11B B7B B8B B4B -62.89(14) . . . . ?
B11B B7B B8B B9B 0.25(15) . . . . ?
B11B B7B B8B B12B 37.64(11) . . . . ?
B11B B7B B12B B8B -137.96(12) . . . . ?
B11B B7B B12B B9B -100.65(12) . . . . ?
B11B B7B B12B B10B -37.01(11) . . . . ?
B11B B10B B12B B7B 37.14(11) . . . . ?
B11B B10B B12B B8B 100.64(12) . . . . ?
B11B B10B B12B B9B 137.84(12) . . . . ?
B12B B7B B8B B3B -138.54(12) . . . . ?
B12B B7B B8B B4B -100.53(12) . . . . ?
B12B B7B B8B B9B -37.39(11) . . . . ?
B12B B7B B11B C2B 134.73(12) . . . . ?
B12B B7B B11B B6B 100.64(12) . . . . ?
B12B B7B B11B B10B 37.41(11) . . . . ?
B12B B8B B9B B4B -138.19(12) . . . . ?
B12B B8B B9B B5B -100.55(12) . . . . ?
B12B B8B B9B B10B -37.37(11) . . . . ?
B12B B9B B10B B5B -138.23(12) . . . . ?
B12B B9B B10B B6B -100.81(12) . . . . ?
B12B B9B B10B B11B -37.50(11) . . . . ?
B12B B10B B11B C2B -99.03(12) . . . . ?
B12B B10B B11B B6B -138.06(12) . . . . ?
B12B B10B B11B B7B -37.20(11) . . . . ?
